data_7047602
loop_
_publ_author_name
'Sava, Daniel Florin'
'Zheng, Nan'
'Vit\'orica-Yrez\'abal, I\~nigo J'
'Timco, Grigore A.'
'Winpenny, Richard E. P.'

_publ_section_title
;
 Binding of halogens by a Cr<sub>8</sub> metallacrown.
;
_journal_issue 39
_journal_name_full 'Dalton transactions (Cambridge, England : 2003)'
_journal_page_first 13771
_journal_page_last 13775
_journal_paper_doi 10.1039/c8dt03172j
_journal_volume 47
_journal_year 2018
_chemical_formula_moiety 'C80 H144 Cr8 F8 O32, 0.74(Cl2)'
_chemical_formula_sum 'C80 H144 Cl1.5 Cr8 F8 O32'
_chemical_formula_weight 2238.99
_space_group_crystal_system monoclinic
_space_group_IT_number 15
_space_group_name_Hall '-I 2ya'
_space_group_name_H-M_alt 'I 1 2/a 1'
_symmetry_space_group_name_Hall '-I 2ya'
_symmetry_space_group_name_H-M 'I 1 2/a 1'
_atom_sites_solution_hydrogens geom
_atom_sites_solution_primary dual
_audit_creation_date 2018-02-21
_audit_creation_method
;
Olex2 1.2
(compiled 2017.08.10 svn.r3458 for OlexSys, GUI svn.r5381)
;
_audit_update_record
;
2018-08-02 deposited with the CCDC.
2018-09-10 downloaded from the CCDC.
;
_cell_angle_alpha 90
_cell_angle_beta 111.359(4)
_cell_angle_gamma 90
_cell_formula_units_Z 8
_cell_length_a 34.8424(9)
_cell_length_b 16.5213(3)
_cell_length_c 44.0605(19)
_cell_measurement_reflns_used 17520
_cell_measurement_temperature 149.9(5)
_cell_measurement_theta_max 26.3070
_cell_measurement_theta_min 3.6570
_cell_volume 23621.0(14)
_computing_cell_refinement 'CrysAlisPro 1.171.39.21a (Rigaku OD, 2015)'
_computing_data_collection 'CrysAlisPro 1.171.39.21a (Rigaku OD, 2015)'
_computing_data_reduction 'CrysAlisPro 1.171.39.21a (Rigaku OD, 2015)'
_computing_molecular_graphics 'Olex2 (Dolomanov et al., 2009)'
_computing_publication_material 'Olex2 (Dolomanov et al., 2009)'
_computing_structure_refinement 'ShelXL (Sheldrick, 2015)'
_computing_structure_solution 'ShelXT (Sheldrick, 2015)'
_diffrn_ambient_environment N~2~
_diffrn_ambient_temperature 149.9(5)
_diffrn_detector 'CCD plate'
_diffrn_detector_area_resol_mean 16.1428
_diffrn_detector_type Eos
_diffrn_measured_fraction_theta_full 0.996
_diffrn_measured_fraction_theta_max 0.995
_diffrn_measurement_details
;
List of Runs (angles in degrees, time in seconds):

  # Type    Start    End  Width  t~exp~   \w     \q     \k     \f   Frames
#--------------------------------------------------------------------------
  1  \w     21.00  53.00   1.00   27.50    --  -18.62  37.00-120.00   32
  2  \w    -18.00  23.00   1.00   27.50    --  -18.62 -99.00-180.00   41
  3  \w      3.00  69.00   1.00   27.50    --   20.18  57.00  60.00   66
  4  \w    -11.00  87.00   1.00   27.50    --   20.18  77.00 -60.00   98
;
_diffrn_measurement_device 'four-circle diffractometer'
_diffrn_measurement_device_type 'SuperNova, Single source at offset/far, Eos'
_diffrn_measurement_method '\w scans'
_diffrn_orient_matrix_type 'CrysAlisPro convention (1999,Acta A55,543-557)'
_diffrn_orient_matrix_UB_11 -0.0165533000
_diffrn_orient_matrix_UB_12 0.0074086000
_diffrn_orient_matrix_UB_13 0.0053747000
_diffrn_orient_matrix_UB_21 -0.0142251000
_diffrn_orient_matrix_UB_22 -0.0116724000
_diffrn_orient_matrix_UB_23 -0.0154943000
_diffrn_orient_matrix_UB_31 0.0010652000
_diffrn_orient_matrix_UB_32 -0.0406692000
_diffrn_orient_matrix_UB_33 0.0054340000
_diffrn_radiation_monochromator mirror
_diffrn_radiation_probe x-ray
_diffrn_radiation_type MoK\a
_diffrn_radiation_wavelength 0.71073
_diffrn_reflns_av_R_equivalents 0.0240
_diffrn_reflns_av_unetI/netI 0.0369
_diffrn_reflns_Laue_measured_fraction_full 0.996
_diffrn_reflns_Laue_measured_fraction_max 0.995
_diffrn_reflns_limit_h_max 43
_diffrn_reflns_limit_h_min -36
_diffrn_reflns_limit_k_max 20
_diffrn_reflns_limit_k_min -12
_diffrn_reflns_limit_l_max 45
_diffrn_reflns_limit_l_min -55
_diffrn_reflns_number 49902
_diffrn_reflns_point_group_measured_fraction_full 0.996
_diffrn_reflns_point_group_measured_fraction_max 0.995
_diffrn_reflns_theta_full 25.242
_diffrn_reflns_theta_max 26.372
_diffrn_reflns_theta_min 3.392
_diffrn_source 'micro-focus sealed X-ray tube'
_diffrn_source_type 'SuperNova (Mo) X-ray Source'
_exptl_absorpt_coefficient_mu 0.817
_exptl_absorpt_correction_T_max 1.00000
_exptl_absorpt_correction_T_min 0.60357
_exptl_absorpt_correction_type multi-scan
_exptl_absorpt_process_details
;
CrysAlisPro 1.171.39.21a (Rigaku Oxford Diffraction, 2015)
Empirical absorption correction using spherical harmonics,
 implemented in SCALE3 ABSPACK scaling algorithm.
;
_exptl_crystal_colour 'clear dark green'
_exptl_crystal_colour_lustre clear
_exptl_crystal_colour_modifier dark
_exptl_crystal_colour_primary green
_exptl_crystal_density_diffrn 1.259
_exptl_crystal_description block
_exptl_crystal_F_000 9355
_exptl_crystal_preparation 'Product put into Cl2 atmosphere.'
_exptl_crystal_recrystallization_method 'Product crystallized from 1Br-Decane.'
_exptl_crystal_size_max 0.4
_exptl_crystal_size_mid 0.2
_exptl_crystal_size_min 0.1
_refine_diff_density_max 1.342
_refine_diff_density_min -0.619
_refine_diff_density_rms 0.073
_refine_ls_extinction_method none
_refine_ls_goodness_of_fit_ref 1.022
_refine_ls_hydrogen_treatment constr
_refine_ls_matrix_type full
_refine_ls_number_parameters 1331
_refine_ls_number_reflns 24024
_refine_ls_number_restraints 397
_refine_ls_restrained_S_all 1.064
_refine_ls_R_factor_all 0.0599
_refine_ls_R_factor_gt 0.0471
_refine_ls_shift/su_max 0.002
_refine_ls_shift/su_mean 0.000
_refine_ls_structure_factor_coef Fsqd
_refine_ls_weighting_details 'w=1/[\s^2^(Fo^2^)+(0.0608P)^2^+64.3815P] where P=(Fo^2^+2Fc^2^)/3'
_refine_ls_weighting_scheme calc
_refine_ls_wR_factor_gt 0.1231
_refine_ls_wR_factor_ref 0.1324
_reflns_Friedel_coverage 0.000
_reflns_number_gt 19747
_reflns_number_total 24024
_reflns_threshold_expression 'I > 2\s(I)'
_cod_data_source_file c8dt03172j2.cif
_cod_data_source_block arepw1378
_cod_depositor_comments 'Adding full bibliography for 7047602--7047620.cif.'
_cod_original_formula_sum 'C80 H144 Cl1.50 Cr8 F8 O32'
_cod_database_code 7047602
_shelx_shelxl_version_number 2014/7
_chemical_oxdiff_formula Cr8F8O32C80H144Cl2
_chemical_oxdiff_usercomment DS17_275
_shelx_space_group_comment
;
The symmetry employed for this shelxl refinement is uniquely defined
by the following loop, which should always be used as a source of
symmetry information in preference to the above space-group names.
They are only intended as comments.
;
_reflns_odcompleteness_completeness 99.43
_reflns_odcompleteness_iscentric 1
_reflns_odcompleteness_theta 26.32
_olex2_refinement_description
;
1. Fixed Uiso
 At 1.5 times of:
  All C(H,H,H) groups
2. Restrained distances
 C44-C40 \\sim C44-C42 \\sim C40-C42 \\sim C43-C39 \\sim C43-C41 \\sim C39-C41
 with sigma of 0.04
 C38-C37 \\sim C38-C44 \\sim C38-C40 \\sim C38-C42 \\sim C38-C43 \\sim C38-C39
\\sim C38-C41
 with sigma of 0.02
 C14-C12 \\sim C14-C16 \\sim C12-C16 \\sim C15-C13 \\sim C15-C11 \\sim C13-C11
 with sigma of 0.04
 C10-C9 \\sim C10-C14 \\sim C10-C12 \\sim C10-C16 \\sim C10-C15 \\sim C10-C13
\\sim C10-C11
 with sigma of 0.02
 C58-C60 \\sim C58-C56 \\sim C60-C56 \\sim C57-C59 \\sim C57-C55 \\sim C59-C55
 with sigma of 0.04
 C54-C53 \\sim C54-C58 \\sim C54-C60 \\sim C54-C56 \\sim C54-C57 \\sim C54-C59
\\sim C54-C55
 with sigma of 0.02
 C7-C5 \\sim C7-C3 \\sim C5-C3 \\sim C8-C6 \\sim C8-C4 \\sim C6-C4
 with sigma of 0.04
 C2-C1 \\sim C2-C7 \\sim C2-C5 \\sim C2-C3 \\sim C2-C8 \\sim C2-C6 \\sim C2-C4
 with sigma of 0.02
 C47-C49 \\sim C47-C51 \\sim C49-C51 \\sim C48-C50 \\sim C48-C52 \\sim C50-C52
 with sigma of 0.004
 C46-C45 \\sim C46-C47 \\sim C46-C49 \\sim C46-C51 \\sim C46-C48 \\sim C46-C50
\\sim C46-C52
 with sigma of 0.02
 Cl4-Cl3 \\sim Cl2-Cl1
 with sigma of 0.02
 Cl2-Cl1 \\sim Cl4-Cl3
 with sigma of 0.02
3. Rigid body (RIGU) restrains
 C38, C40, C42, C44
 with sigma for 1-2 distances of 0.001 and sigma for 1-3 distances of 0.001
 C10, C12, C14, C16
 with sigma for 1-2 distances of 0.001 and sigma for 1-3 distances of 0.001
 C10, C11, C13, C15
 with sigma for 1-2 distances of 0.001 and sigma for 1-3 distances of 0.001
 C54, C56, C58, C60
 with sigma for 1-2 distances of 0.004 and sigma for 1-3 distances of 0.004
 C54, C55, C57, C59
 with sigma for 1-2 distances of 0.004 and sigma for 1-3 distances of 0.004
 C38, C39, C41, C43
 with sigma for 1-2 distances of 0.001 and sigma for 1-3 distances of 0.001
 C67, C68, C69, C70
 with sigma for 1-2 distances of 0.002 and sigma for 1-3 distances of 0.002
 C62, C63, C64, C65
 with sigma for 1-2 distances of 0.002 and sigma for 1-3 distances of 0.002
 C2, C3, C5, C7
 with sigma for 1-2 distances of 0.002 and sigma for 1-3 distances of 0.002
 C2, C4, C6, C8
 with sigma for 1-2 distances of 0.002 and sigma for 1-3 distances of 0.002
 C46, C47, C49, C51
 with sigma for 1-2 distances of 0.002 and sigma for 1-3 distances of 0.002
 C46, C48, C50, C52
 with sigma for 1-2 distances of 0.002 and sigma for 1-3 distances of 0.002
4. Others
 Sof(Cl3)=Sof(Cl4)=FVAR(1)
 Sof(Cl1)=Sof(Cl2)=FVAR(2)
 Sof(C39)=Sof(H39A)=Sof(H39B)=Sof(H39C)=Sof(C41)=Sof(H41A)=Sof(H41B)=Sof(H41C)=
 Sof(C43)=Sof(H43A)=Sof(H43B)=Sof(H43C)=1-FVAR(3)
 Sof(C40)=Sof(H40A)=Sof(H40B)=Sof(H40C)=Sof(C42)=Sof(H42A)=Sof(H42B)=Sof(H42C)=
 Sof(C44)=Sof(H44A)=Sof(H44B)=Sof(H44C)=FVAR(3)
 Sof(C48)=Sof(H48A)=Sof(H48B)=Sof(H48C)=Sof(C50)=Sof(H50A)=Sof(H50B)=Sof(H50C)=
 Sof(C52)=Sof(H52A)=Sof(H52B)=Sof(H52C)=1-FVAR(4)
 Sof(C47)=Sof(H47A)=Sof(H47B)=Sof(H47C)=Sof(C49)=Sof(H49A)=Sof(H49B)=Sof(H49C)=
 Sof(C51)=Sof(H51A)=Sof(H51B)=Sof(H51C)=FVAR(4)
 Sof(C11)=Sof(H11A)=Sof(H11B)=Sof(H11C)=Sof(C13)=Sof(H13A)=Sof(H13B)=Sof(H13C)=
 Sof(C15)=Sof(H15A)=Sof(H15B)=Sof(H15C)=1-FVAR(5)
 Sof(C12)=Sof(H12A)=Sof(H12B)=Sof(H12C)=Sof(C14)=Sof(H14A)=Sof(H14B)=Sof(H14C)=
 Sof(C16)=Sof(H16A)=Sof(H16B)=Sof(H16C)=FVAR(5)
 Sof(C4)=Sof(H4A)=Sof(H4B)=Sof(H4C)=Sof(C6)=Sof(H6A)=Sof(H6B)=Sof(H6C)=Sof(C8)=
 Sof(H8A)=Sof(H8B)=Sof(H8C)=1-FVAR(6)
 Sof(C3)=Sof(H3A)=Sof(H3B)=Sof(H3C)=Sof(C5)=Sof(H5A)=Sof(H5B)=Sof(H5C)=Sof(C7)=
 Sof(H7A)=Sof(H7B)=Sof(H7C)=FVAR(6)
 Sof(C55)=Sof(H55A)=Sof(H55B)=Sof(H55C)=Sof(C57)=Sof(H57A)=Sof(H57B)=Sof(H57C)=
 Sof(C59)=Sof(H59A)=Sof(H59B)=Sof(H59C)=1-FVAR(7)
 Sof(C56)=Sof(H56A)=Sof(H56B)=Sof(H56C)=Sof(C58)=Sof(H58A)=Sof(H58B)=Sof(H58C)=
 Sof(C60)=Sof(H60A)=Sof(H60B)=Sof(H60C)=FVAR(7)
5.a Me refined with riding coordinates:
 C19(H19A,H19B,H19C), C20(H20A,H20B,H20C), C21(H21A,H21B,H21C), C24(H24A,H24B,
 H24C), C25(H25A,H25B,H25C), C26(H26A,H26B,H26C), C29(H29A,H29B,H29C), C30(H30A,
 H30B,H30C), C31(H31A,H31B,H31C), C34(H34A,H34B,H34C), C35(H35A,H35B,H35C),
 C36(H36A,H36B,H36C), C63(H63A,H63B,H63C), C64(H64A,H64B,H64C), C65(H65A,H65B,
 H65C), C68(H68A,H68B,H68C), C69(H69A,H69B,H69C), C70(H70A,H70B,H70C), C73(H73A,
 H73B,H73C), C74(H74A,H74B,H74C), C75(H75A,H75B,H75C), C78(H78A,H78B,H78C),
 C79(H79A,H79B,H79C), C80(H80A,H80B,H80C), C83(H83A,H83B,H83C), C84(H84A,H84B,
 H84C), C85(H85A,H85B,H85C), C88(H88A,H88B,H88C), C89(H89A,H89B,H89C), C90(H90A,
 H90B,H90C), C93(H93A,H93B,H93C), C94(H94A,H94B,H94C), C95(H95A,H95B,H95C),
 C3(H3A,H3B,H3C), C5(H5A,H5B,H5C), C7(H7A,H7B,H7C), C12(H12A,H12B,H12C),
 C14(H14A,H14B,H14C), C16(H16A,H16B,H16C), C40(H40A,H40B,H40C), C42(H42A,H42B,
 H42C), C44(H44A,H44B,H44C), C47(H47A,H47B,H47C), C49(H49A,H49B,H49C), C51(H51A,
 H51B,H51C), C56(H56A,H56B,H56C), C58(H58A,H58B,H58C), C60(H60A,H60B,H60C),
 C4(H4A,H4B,H4C), C6(H6A,H6B,H6C), C8(H8A,H8B,H8C), C11(H11A,H11B,H11C),
 C13(H13A,H13B,H13C), C15(H15A,H15B,H15C), C39(H39A,H39B,H39C), C41(H41A,H41B,
 H41C), C43(H43A,H43B,H43C), C48(H48A,H48B,H48C), C50(H50A,H50B,H50C), C52(H52A,
 H52B,H52C), C55(H55A,H55B,H55C), C57(H57A,H57B,H57C), C59(H59A,H59B,H59C)
;
_olex2_diffrn_ambient_temperature_device 'Oxford Cryosystems'
_olex2_exptl_crystal_mounting_method 'The crystal was mounted on a Fomblin oil'
_olex2_submission_special_instructions 'No special instructions were received'
_oxdiff_exptl_absorpt_empirical_details
;
Empirical correction (ABSPACK) includes:
- Absorption correction using spherical harmonics
- Frame scaling
;
_oxdiff_exptl_absorpt_empirical_full_max 1.351
_oxdiff_exptl_absorpt_empirical_full_min 0.722

loop_
_space_group_symop_operation_xyz
'x, y, z'
'-x+1/2, y, -z'
'x+1/2, y+1/2, z+1/2'
'-x+1, y+1/2, -z+1/2'
'-x, -y, -z'
'x-1/2, -y, z'
'-x+1/2, -y+1/2, -z+1/2'
'x, -y+1/2, z+1/2'

loop_
_atom_site_label
_atom_site_type_symbol
_atom_site_fract_x
_atom_site_fract_y
_atom_site_fract_z
_atom_site_U_iso_or_equiv
_atom_site_adp_type
_atom_site_occupancy
_atom_site_site_symmetry_order
_atom_site_calc_flag
_atom_site_refinement_flags_posn
_atom_site_refinement_flags_adp
_atom_site_refinement_flags_occupancy
_atom_site_disorder_assembly
_atom_site_disorder_group
Cr1 Cr 0.30150(2) 0.38206(3) 0.39662(2) 0.02106(10) Uani 1 1 d . . . . .
Cr2 Cr 0.33955(2) 0.51462(3) 0.35698(2) 0.02014(10) Uani 1 1 d . . . . .
Cr3 Cr 0.42441(2) 0.51961(2) 0.33599(2) 0.01917(10) Uani 1 1 d . . . . .
Cr4 Cr 0.50079(2) 0.38807(3) 0.34030(2) 0.02476(10) Uani 1 1 d . . . . .
Cr5 Cr 0.51831(2) 0.19154(3) 0.36260(2) 0.02620(11) Uani 1 1 d . . . . .
Cr6 Cr 0.46777(2) 0.05096(3) 0.38977(2) 0.02420(10) Uani 1 1 d . . . . .
Cr7 Cr 0.38751(2) 0.04945(3) 0.41609(2) 0.02088(10) Uani 1 1 d . . . . .
Cr8 Cr 0.31072(2) 0.18098(3) 0.40917(2) 0.02201(10) Uani 1 1 d . . . . .
F1 F 0.34528(4) 0.42358(9) 0.38516(4) 0.0215(3) Uani 1 1 d . . . . .
F2 F 0.37811(4) 0.46532(9) 0.34065(4) 0.0212(3) Uani 1 1 d . . . . .
F3 F 0.45897(4) 0.42840(9) 0.35451(4) 0.0226(3) Uani 1 1 d . . . . .
F4 F 0.48260(4) 0.28060(9) 0.34385(4) 0.0231(3) Uani 1 1 d . . . . .
F5 F 0.48427(5) 0.16049(9) 0.38619(4) 0.0231(3) Uani 1 1 d . . . . .
F6 F 0.41407(5) 0.08477(9) 0.38709(4) 0.0232(3) Uani 1 1 d . . . . .
F7 F 0.36685(4) 0.15655(9) 0.41629(4) 0.0225(3) Uani 1 1 d . . . . .
F8 F 0.31467(5) 0.27592(9) 0.38593(4) 0.0233(3) Uani 1 1 d . . . . .
O1 O 0.28830(6) 0.48981(12) 0.40854(5) 0.0318(5) Uani 1 1 d . . . . .
O2 O 0.30195(6) 0.57136(12) 0.37339(5) 0.0317(5) Uani 1 1 d . . . . .
O3 O 0.26278(6) 0.39415(12) 0.35179(5) 0.0297(5) Uani 1 1 d . . . . .
O4 O 0.29401(6) 0.46078(14) 0.32297(5) 0.0335(5) Uani 1 1 d . . . . .
O5 O 0.33216(6) 0.60524(12) 0.32708(5) 0.0286(4) Uani 1 1 d . . . . .
O6 O 0.38919(6) 0.61134(11) 0.31514(5) 0.0260(4) Uani 1 1 d . . . . .
O7 O 0.38492(6) 0.56136(11) 0.39357(5) 0.0246(4) Uani 1 1 d . . . . .
O8 O 0.44141(6) 0.55826(11) 0.38106(5) 0.0245(4) Uani 1 1 d . . . . .
O9 O 0.46972(6) 0.58213(12) 0.33216(5) 0.0298(4) Uani 1 1 d . . . . .
O10 O 0.52120(7) 0.49687(13) 0.33724(7) 0.0444(6) Uani 1 1 d . . . . .
O11 O 0.41024(6) 0.47291(13) 0.29246(5) 0.0286(4) Uani 1 1 d . . . . .
O12 O 0.46271(6) 0.39136(13) 0.29495(5) 0.0324(5) Uani 1 1 d . . . . .
O13 O 0.54308(7) 0.34879(14) 0.32468(6) 0.0434(6) Uani 1 1 d . . . . .
O14 O 0.55355(8) 0.21980(14) 0.33836(7) 0.0473(6) Uani 1 1 d . . . . .
O15 O 0.54022(6) 0.38631(13) 0.38532(6) 0.0408(6) Uani 1 1 d . . . . .
O16 O 0.55258(7) 0.25740(14) 0.39941(6) 0.0412(6) Uani 1 1 d . . . . .
O17 O 0.55718(7) 0.10381(14) 0.38099(7) 0.0513(7) Uani 1 1 d . . . . .
O18 O 0.52144(7) 0.00805(13) 0.39370(6) 0.0411(6) Uani 1 1 d . . . . .
O19 O 0.48632(8) 0.12355(13) 0.32598(5) 0.0388(5) Uani 1 1 d . . . . .
O20 O 0.44801(7) 0.03910(13) 0.34239(5) 0.0364(5) Uani 1 1 d . . . . .
O21 O 0.45248(8) -0.06163(12) 0.39170(6) 0.0395(5) Uani 1 1 d . . . . .
O22 O 0.40628(6) -0.06171(11) 0.41580(5) 0.0294(4) Uani 1 1 d . . . . .
O23 O 0.48871(6) 0.06676(13) 0.43682(5) 0.0309(5) Uani 1 1 d . . . . .
O24 O 0.43591(6) 0.08153(12) 0.45349(4) 0.0262(4) Uani 1 1 d . . . . .
O25 O 0.36164(6) 0.01123(12) 0.44618(5) 0.0294(4) Uani 1 1 d . . . . .
O26 O 0.30395(6) 0.08492(12) 0.43267(5) 0.0312(5) Uani 1 1 d . . . . .
O27 O 0.33819(6) 0.01930(12) 0.37855(5) 0.0288(4) Uani 1 1 d . . . . .
O28 O 0.29165(6) 0.11902(12) 0.36860(5) 0.0293(4) Uani 1 1 d . . . . .
O29 O 0.25330(6) 0.20674(12) 0.40161(5) 0.0312(5) Uani 1 1 d . . . . .
O30 O 0.25510(6) 0.34177(12) 0.40719(5) 0.0301(4) Uani 1 1 d . . . . .
O31 O 0.32952(6) 0.23850(12) 0.45109(5) 0.0265(4) Uani 1 1 d . . . . .
O32 O 0.33923(6) 0.36911(12) 0.44171(5) 0.0279(4) Uani 1 1 d . . . . .
C1 C 0.28833(9) 0.55751(18) 0.39565(8) 0.0300(6) Uani 1 1 d D . . . .
C2 C 0.27118(13) 0.6288(2) 0.40859(11) 0.0563(10) Uani 1 1 d D U . . .
C9 C 0.26578(10) 0.4174(2) 0.32558(8) 0.0392(8) Uani 1 1 d D . . . .
C10 C 0.23209(15) 0.3899(4) 0.29385(11) 0.1034(18) Uani 1 1 d D U . . .
C17 C 0.35258(8) 0.63058(15) 0.31065(6) 0.0207(5) Uani 1 1 d . . . . .
C18 C 0.33031(9) 0.68661(18) 0.28219(7) 0.0283(6) Uani 1 1 d . . . . .
C19 C 0.29931(10) 0.7401(2) 0.28981(8) 0.0378(7) Uani 1 1 d . . . . .
H19A H 0.2803 0.7067 0.2953 0.057 Uiso 1 1 calc R . . . .
H19B H 0.3136 0.7749 0.3078 0.057 Uiso 1 1 calc R . . . .
H19C H 0.2845 0.7723 0.2711 0.057 Uiso 1 1 calc R . . . .
C20 C 0.30742(13) 0.6294(2) 0.25400(8) 0.0568(11) Uani 1 1 d . . . . .
H20A H 0.2883 0.5971 0.2598 0.085 Uiso 1 1 calc R . . . .
H20B H 0.2927 0.6606 0.2349 0.085 Uiso 1 1 calc R . . . .
H20C H 0.3269 0.5948 0.2496 0.085 Uiso 1 1 calc R . . . .
C21 C 0.36079(12) 0.7384(3) 0.27340(10) 0.0543(10) Uani 1 1 d . . . . .
H21A H 0.3801 0.7040 0.2687 0.082 Uiso 1 1 calc R . . . .
H21B H 0.3462 0.7707 0.2546 0.082 Uiso 1 1 calc R . . . .
H21C H 0.3753 0.7732 0.2914 0.082 Uiso 1 1 calc R . . . .
C22 C 0.42322(8) 0.55530(15) 0.40113(6) 0.0222(6) Uani 1 1 d . . . . .
C23 C 0.44946(10) 0.53821(18) 0.43672(7) 0.0335(7) Uani 1 1 d . . . . .
C24 C 0.42727(14) 0.5625(3) 0.45927(8) 0.0574(11) Uani 1 1 d . . . . .
H24A H 0.4445 0.5510 0.4814 0.086 Uiso 1 1 calc R . . . .
H24B H 0.4212 0.6194 0.4569 0.086 Uiso 1 1 calc R . . . .
H24C H 0.4020 0.5325 0.4537 0.086 Uiso 1 1 calc R . . . .
C25 C 0.49160(12) 0.5796(3) 0.44640(9) 0.0587(11) Uani 1 1 d . . . . .
H25A H 0.5049 0.5631 0.4317 0.088 Uiso 1 1 calc R . . . .
H25B H 0.4880 0.6372 0.4453 0.088 Uiso 1 1 calc R . . . .
H25C H 0.5084 0.5643 0.4682 0.088 Uiso 1 1 calc R . . . .
C26 C 0.45487(12) 0.4455(2) 0.43786(9) 0.0455(9) Uani 1 1 d . . . . .
H26A H 0.4689 0.4297 0.4236 0.068 Uiso 1 1 calc R . . . .
H26B H 0.4708 0.4290 0.4597 0.068 Uiso 1 1 calc R . . . .
H26C H 0.4283 0.4200 0.4309 0.068 Uiso 1 1 calc R . . . .
C27 C 0.50599(9) 0.56623(18) 0.33488(7) 0.0286(6) Uani 1 1 d . . . . .
C28 C 0.53415(10) 0.6382(2) 0.33660(10) 0.0450(9) Uani 1 1 d . . . . .
C29 C 0.50984(17) 0.7064(3) 0.31569(19) 0.124(3) Uani 1 1 d . . . . .
H29A H 0.4875 0.7207 0.3224 0.185 Uiso 1 1 calc R . . . .
H29B H 0.5275 0.7525 0.3180 0.185 Uiso 1 1 calc R . . . .
H29C H 0.4991 0.6896 0.2933 0.185 Uiso 1 1 calc R . . . .
C30 C 0.57029(13) 0.6122(3) 0.32732(12) 0.0676(13) Uani 1 1 d . . . . .
H30A H 0.5848 0.5688 0.3413 0.101 Uiso 1 1 calc R . . . .
H30B H 0.5603 0.5942 0.3051 0.101 Uiso 1 1 calc R . . . .
H30C H 0.5886 0.6572 0.3298 0.101 Uiso 1 1 calc R . . . .
C31 C 0.55043(14) 0.6656(3) 0.37261(13) 0.0771(16) Uani 1 1 d . . . . .
H31A H 0.5660 0.6225 0.3861 0.116 Uiso 1 1 calc R . . . .
H31B H 0.5678 0.7122 0.3751 0.116 Uiso 1 1 calc R . . . .
H31C H 0.5276 0.6793 0.3789 0.116 Uiso 1 1 calc R . . . .
C32 C 0.42808(9) 0.42371(17) 0.28023(7) 0.0256(6) Uani 1 1 d . . . . .
C33 C 0.40555(11) 0.4019(2) 0.24432(8) 0.0431(8) Uani 1 1 d . . . . .
C34 C 0.39514(19) 0.4800(3) 0.22463(10) 0.0849(17) Uani 1 1 d . . . . .
H34A H 0.3786 0.5139 0.2327 0.127 Uiso 1 1 calc R . . . .
H34B H 0.4201 0.5079 0.2267 0.127 Uiso 1 1 calc R . . . .
H34C H 0.3802 0.4675 0.2021 0.127 Uiso 1 1 calc R . . . .
C35 C 0.36497(15) 0.3605(4) 0.24159(12) 0.0880(18) Uani 1 1 d . . . . .
H35A H 0.3492 0.3962 0.2497 0.132 Uiso 1 1 calc R . . . .
H35B H 0.3495 0.3478 0.2192 0.132 Uiso 1 1 calc R . . . .
H35C H 0.3709 0.3115 0.2542 0.132 Uiso 1 1 calc R . . . .
C36 C 0.43162(16) 0.3482(3) 0.23185(10) 0.0737(14) Uani 1 1 d . . . . .
H36A H 0.4381 0.2991 0.2444 0.111 Uiso 1 1 calc R . . . .
H36B H 0.4167 0.3355 0.2094 0.111 Uiso 1 1 calc R . . . .
H36C H 0.4567 0.3759 0.2339 0.111 Uiso 1 1 calc R . . . .
C37 C 0.55968(9) 0.28183(19) 0.32501(7) 0.0297(6) Uani 1 1 d D . . . .
C38 C 0.58949(12) 0.2758(3) 0.30702(10) 0.0575(9) Uani 1 1 d D U . . .
C45 C 0.55924(8) 0.33135(19) 0.40419(7) 0.0298(6) Uani 1 1 d D . . . .
C46 C 0.59455(10) 0.3567(2) 0.43539(8) 0.0486(9) Uani 1 1 d D U . . .
C53 C 0.55298(9) 0.03439(18) 0.39042(7) 0.0317(7) Uani 1 1 d D . . . .
C54 C 0.58906(11) -0.0236(2) 0.39687(10) 0.0527(10) Uani 1 1 d D U . . .
C61 C 0.45962(9) 0.06933(18) 0.32124(7) 0.0299(6) Uani 1 1 d . . . . .
C62 C 0.44062(12) 0.0369(3) 0.28634(8) 0.0532(9) Uani 1 1 d . U . . .
C63 C 0.47478(16) 0.0050(4) 0.27674(13) 0.0982(19) Uani 1 1 d . U . . .
H63A H 0.4952 0.0463 0.2799 0.147 Uiso 1 1 calc R . . . .
H63B H 0.4871 -0.0412 0.2899 0.147 Uiso 1 1 calc R . . . .
H63C H 0.4640 -0.0106 0.2542 0.147 Uiso 1 1 calc R . . . .
C64 C 0.4216(2) 0.1088(4) 0.26363(12) 0.1008(18) Uani 1 1 d . U . . .
H64A H 0.4427 0.1477 0.2652 0.151 Uiso 1 1 calc R . . . .
H64B H 0.4095 0.0899 0.2416 0.151 Uiso 1 1 calc R . . . .
H64C H 0.4008 0.1337 0.2700 0.151 Uiso 1 1 calc R . . . .
C65 C 0.40628(17) -0.0208(4) 0.28273(12) 0.0909(17) Uani 1 1 d . U . . .
H65A H 0.3860 0.0051 0.2895 0.136 Uiso 1 1 calc R . . . .
H65B H 0.3938 -0.0371 0.2603 0.136 Uiso 1 1 calc R . . . .
H65C H 0.4169 -0.0676 0.2961 0.136 Uiso 1 1 calc R . . . .
C66 C 0.42720(9) -0.09582(17) 0.40167(7) 0.0294(6) Uani 1 1 d . . . . .
C67 C 0.41990(11) -0.18605(18) 0.39416(8) 0.0393(7) Uani 1 1 d . U . . .
C68 C 0.45835(15) -0.2255(2) 0.39258(13) 0.0686(12) Uani 1 1 d . U . . .
H68A H 0.4802 -0.2216 0.4135 0.103 Uiso 1 1 calc R . . . .
H68B H 0.4528 -0.2815 0.3867 0.103 Uiso 1 1 calc R . . . .
H68C H 0.4664 -0.1985 0.3765 0.103 Uiso 1 1 calc R . . . .
C69 C 0.38431(18) -0.1899(3) 0.36224(12) 0.0889(17) Uani 1 1 d . U . . .
H69A H 0.3607 -0.1642 0.3644 0.133 Uiso 1 1 calc R . . . .
H69B H 0.3915 -0.1624 0.3458 0.133 Uiso 1 1 calc R . . . .
H69C H 0.3780 -0.2454 0.3560 0.133 Uiso 1 1 calc R . . . .
C70 C 0.40772(13) -0.2285(2) 0.42029(10) 0.0530(9) Uani 1 1 d . U . . .
H70A H 0.4303 -0.2264 0.4408 0.080 Uiso 1 1 calc R . . . .
H70B H 0.3842 -0.2018 0.4222 0.080 Uiso 1 1 calc R . . . .
H70C H 0.4009 -0.2840 0.4142 0.080 Uiso 1 1 calc R . . . .
C71 C 0.47289(8) 0.09088(16) 0.45664(7) 0.0249(6) Uani 1 1 d . . . . .
C72 C 0.50061(10) 0.1386(2) 0.48591(8) 0.0379(7) Uani 1 1 d . . . . .
C73 C 0.54566(11) 0.1141(3) 0.49488(10) 0.0622(12) Uani 1 1 d . . . . .
H73A H 0.5625 0.1450 0.5134 0.093 Uiso 1 1 calc R . . . .
H73B H 0.5487 0.0575 0.5001 0.093 Uiso 1 1 calc R . . . .
H73C H 0.5541 0.1245 0.4768 0.093 Uiso 1 1 calc R . . . .
C74 C 0.48728(12) 0.1273(3) 0.51497(8) 0.0527(10) Uani 1 1 d . . . . .
H74A H 0.5052 0.1579 0.5332 0.079 Uiso 1 1 calc R . . . .
H74B H 0.4595 0.1459 0.5094 0.079 Uiso 1 1 calc R . . . .
H74C H 0.4888 0.0710 0.5207 0.079 Uiso 1 1 calc R . . . .
C75 C 0.49439(15) 0.2265(2) 0.47422(11) 0.0650(12) Uani 1 1 d . . . . .
H75A H 0.5110 0.2614 0.4914 0.098 Uiso 1 1 calc R . . . .
H75B H 0.5024 0.2324 0.4557 0.098 Uiso 1 1 calc R . . . .
H75C H 0.4659 0.2409 0.4682 0.098 Uiso 1 1 calc R . . . .
C76 C 0.32698(9) 0.02773(18) 0.44732(7) 0.0283(6) Uani 1 1 d . . . . .
C77 C 0.31084(11) -0.0261(2) 0.46836(9) 0.0435(8) Uani 1 1 d . . . . .
C78 C 0.34068(16) -0.0925(3) 0.48443(15) 0.091(2) Uani 1 1 d . . . . .
H78A H 0.3666 -0.0693 0.4979 0.137 Uiso 1 1 calc R . . . .
H78B H 0.3299 -0.1246 0.4977 0.137 Uiso 1 1 calc R . . . .
H78C H 0.3447 -0.1261 0.4681 0.137 Uiso 1 1 calc R . . . .
C79 C 0.26893(16) -0.0590(3) 0.44656(14) 0.0918(19) Uani 1 1 d . . . . .
H79A H 0.2508 -0.0148 0.4368 0.138 Uiso 1 1 calc R . . . .
H79B H 0.2722 -0.0923 0.4298 0.138 Uiso 1 1 calc R . . . .
H79C H 0.2574 -0.0908 0.4594 0.138 Uiso 1 1 calc R . . . .
C80 C 0.30396(16) 0.0286(3) 0.49414(11) 0.0720(13) Uani 1 1 d . . . . .
H80A H 0.2848 0.0707 0.4835 0.108 Uiso 1 1 calc R . . . .
H80B H 0.2931 -0.0031 0.5074 0.108 Uiso 1 1 calc R . . . .
H80C H 0.3297 0.0522 0.5076 0.108 Uiso 1 1 calc R . . . .
C81 C 0.30456(9) 0.05270(17) 0.36206(7) 0.0273(6) Uani 1 1 d . . . . .
C82 C 0.27683(10) 0.0065(2) 0.33196(8) 0.0400(8) Uani 1 1 d . . . . .
C83 C 0.30194(13) -0.0174(3) 0.31147(9) 0.0554(10) Uani 1 1 d . . . . .
H83A H 0.3250 -0.0498 0.3243 0.083 Uiso 1 1 calc R . . . .
H83B H 0.2850 -0.0479 0.2929 0.083 Uiso 1 1 calc R . . . .
H83C H 0.3117 0.0305 0.3042 0.083 Uiso 1 1 calc R . . . .
C84 C 0.24036(13) 0.0575(3) 0.31232(11) 0.0779(16) Uani 1 1 d . . . . .
H84A H 0.2249 0.0720 0.3256 0.117 Uiso 1 1 calc R . . . .
H84B H 0.2499 0.1057 0.3051 0.117 Uiso 1 1 calc R . . . .
H84C H 0.2231 0.0272 0.2938 0.117 Uiso 1 1 calc R . . . .
C85 C 0.26341(16) -0.0711(3) 0.34484(11) 0.0787(16) Uani 1 1 d . . . . .
H85A H 0.2874 -0.1020 0.3572 0.118 Uiso 1 1 calc R . . . .
H85B H 0.2484 -0.0568 0.3585 0.118 Uiso 1 1 calc R . . . .
H85C H 0.2461 -0.1029 0.3268 0.118 Uiso 1 1 calc R . . . .
C86 C 0.23754(9) 0.27391(18) 0.40388(7) 0.0282(6) Uani 1 1 d . . . . .
C87 C 0.19343(10) 0.2711(2) 0.40291(10) 0.0455(9) Uani 1 1 d . . . . .
C88 C 0.16692(11) 0.2322(3) 0.37081(12) 0.0653(13) Uani 1 1 d . . . . .
H88A H 0.1389 0.2296 0.3695 0.098 Uiso 1 1 calc R . . . .
H88B H 0.1684 0.2639 0.3530 0.098 Uiso 1 1 calc R . . . .
H88C H 0.1768 0.1784 0.3696 0.098 Uiso 1 1 calc R . . . .
C89 C 0.17781(12) 0.3559(3) 0.40571(14) 0.0703(14) Uani 1 1 d . . . . .
H89A H 0.1948 0.3796 0.4261 0.105 Uiso 1 1 calc R . . . .
H89B H 0.1789 0.3887 0.3881 0.105 Uiso 1 1 calc R . . . .
H89C H 0.1499 0.3527 0.4048 0.105 Uiso 1 1 calc R . . . .
C90 C 0.19353(16) 0.2177(3) 0.43146(14) 0.0868(17) Uani 1 1 d . . . . .
H90A H 0.2103 0.2425 0.4517 0.130 Uiso 1 1 calc R . . . .
H90B H 0.1659 0.2119 0.4309 0.130 Uiso 1 1 calc R . . . .
H90C H 0.2045 0.1654 0.4297 0.130 Uiso 1 1 calc R . . . .
C91 C 0.34319(8) 0.30852(18) 0.46018(7) 0.0258(6) Uani 1 1 d . . . . .
C92 C 0.36505(11) 0.3230(2) 0.49662(7) 0.0377(7) Uani 1 1 d . . . . .
C93 C 0.33579(19) 0.3757(3) 0.50678(12) 0.0891(18) Uani 1 1 d . . . . .
H93A H 0.3105 0.3470 0.5029 0.134 Uiso 1 1 calc R . . . .
H93B H 0.3483 0.3885 0.5295 0.134 Uiso 1 1 calc R . . . .
H93C H 0.3302 0.4249 0.4943 0.134 Uiso 1 1 calc R . . . .
C94 C 0.40456(17) 0.3670(4) 0.50253(11) 0.105(2) Uani 1 1 d . . . . .
H94A H 0.3990 0.4167 0.4904 0.158 Uiso 1 1 calc R . . . .
H94B H 0.4175 0.3788 0.5253 0.158 Uiso 1 1 calc R . . . .
H94C H 0.4225 0.3339 0.4957 0.158 Uiso 1 1 calc R . . . .
C95 C 0.37230(15) 0.2439(3) 0.51540(9) 0.0637(12) Uani 1 1 d . . . . .
H95A H 0.3464 0.2170 0.5111 0.096 Uiso 1 1 calc R . . . .
H95B H 0.3901 0.2099 0.5086 0.096 Uiso 1 1 calc R . . . .
H95C H 0.3850 0.2548 0.5383 0.096 Uiso 1 1 calc R . . . .
C3 C 0.3032(2) 0.6472(4) 0.44254(18) 0.100(2) Uani 0.824(6) 1 d D U P A 1
H3A H 0.3289 0.6613 0.4406 0.150 Uiso 0.824(6) 1 calc R . P A 1
H3B H 0.2937 0.6916 0.4520 0.150 Uiso 0.824(6) 1 calc R . P A 1
H3C H 0.3069 0.6003 0.4562 0.150 Uiso 0.824(6) 1 calc R . P A 1
C5 C 0.2309(2) 0.6068(4) 0.4107(2) 0.099(2) Uani 0.824(6) 1 d D U P A 1
H5A H 0.2341 0.5589 0.4238 0.149 Uiso 0.824(6) 1 calc R . P A 1
H5B H 0.2214 0.6505 0.4205 0.149 Uiso 0.824(6) 1 calc R . P A 1
H5C H 0.2112 0.5967 0.3893 0.149 Uiso 0.824(6) 1 calc R . P A 1
C7 C 0.2677(2) 0.7038(3) 0.38824(19) 0.089(2) Uani 0.824(6) 1 d D U P A 1
H7A H 0.2941 0.7165 0.3873 0.134 Uiso 0.824(6) 1 calc R . P A 1
H7B H 0.2482 0.6945 0.3666 0.134 Uiso 0.824(6) 1 calc R . P A 1
H7C H 0.2585 0.7483 0.3979 0.134 Uiso 0.824(6) 1 calc R . P A 1
C12 C 0.2003(3) 0.3382(7) 0.2986(2) 0.115(3) Uani 0.652(8) 1 d D U P B 1
H12A H 0.1803 0.3233 0.2778 0.172 Uiso 0.652(8) 1 calc R . P B 1
H12B H 0.2129 0.2902 0.3103 0.172 Uiso 0.652(8) 1 calc R . P B 1
H12C H 0.1869 0.3673 0.3108 0.172 Uiso 0.652(8) 1 calc R . P B 1
C14 C 0.2528(3) 0.3695(8) 0.2687(2) 0.117(3) Uani 0.652(8) 1 d D U P B 1
H14A H 0.2726 0.4107 0.2695 0.175 Uiso 0.652(8) 1 calc R . P B 1
H14B H 0.2665 0.3181 0.2740 0.175 Uiso 0.652(8) 1 calc R . P B 1
H14C H 0.2322 0.3673 0.2472 0.175 Uiso 0.652(8) 1 calc R . P B 1
C16 C 0.2086(3) 0.4717(6) 0.2791(2) 0.122(3) Uani 0.652(8) 1 d D U P B 1
H16A H 0.2275 0.5090 0.2753 0.183 Uiso 0.652(8) 1 calc R . P B 1
H16B H 0.1865 0.4604 0.2590 0.183 Uiso 0.652(8) 1 calc R . P B 1
H16C H 0.1977 0.4950 0.2943 0.183 Uiso 0.652(8) 1 calc R . P B 1
C40 C 0.5843(6) 0.3345(11) 0.2808(4) 0.066(3) Uani 0.219(5) 1 d D U P C 1
H40A H 0.6047 0.3248 0.2713 0.099 Uiso 0.219(5) 1 calc R . P C 1
H40B H 0.5573 0.3288 0.2644 0.099 Uiso 0.219(5) 1 calc R . P C 1
H40C H 0.5875 0.3884 0.2896 0.099 Uiso 0.219(5) 1 calc R . P C 1
C42 C 0.5921(6) 0.1879(8) 0.2970(5) 0.062(3) Uani 0.219(5) 1 d D U P C 1
H42A H 0.5954 0.1528 0.3151 0.094 Uiso 0.219(5) 1 calc R . P C 1
H42B H 0.5672 0.1739 0.2792 0.094 Uiso 0.219(5) 1 calc R . P C 1
H42C H 0.6152 0.1818 0.2902 0.094 Uiso 0.219(5) 1 calc R . P C 1
C44 C 0.6319(4) 0.2899(13) 0.3358(4) 0.070(3) Uani 0.219(5) 1 d D U P C 1
H44A H 0.6349 0.2512 0.3528 0.105 Uiso 0.219(5) 1 calc R . P C 1
H44B H 0.6540 0.2836 0.3280 0.105 Uiso 0.219(5) 1 calc R . P C 1
H44C H 0.6325 0.3437 0.3443 0.105 Uiso 0.219(5) 1 calc R . P C 1
C47 C 0.62618(18) 0.3977(5) 0.42608(16) 0.090(2) Uani 0.727(7) 1 d D U P D 1
H47A H 0.6365 0.3610 0.4140 0.134 Uiso 0.727(7) 1 calc R . P D 1
H47B H 0.6142 0.4440 0.4128 0.134 Uiso 0.727(7) 1 calc R . P D 1
H47C H 0.6484 0.4149 0.4454 0.134 Uiso 0.727(7) 1 calc R . P D 1
C49 C 0.6130(2) 0.2818(4) 0.45640(16) 0.095(3) Uani 0.727(7) 1 d D U P D 1
H49A H 0.5921 0.2556 0.4623 0.143 Uiso 0.727(7) 1 calc R . P D 1
H49B H 0.6231 0.2448 0.4442 0.143 Uiso 0.727(7) 1 calc R . P D 1
H49C H 0.6352 0.2981 0.4758 0.143 Uiso 0.727(7) 1 calc R . P D 1
C51 C 0.5770(2) 0.4116(5) 0.45453(16) 0.095(2) Uani 0.727(7) 1 d D U P D 1
H51A H 0.5566 0.3828 0.4601 0.143 Uiso 0.727(7) 1 calc R . P D 1
H51B H 0.5988 0.4289 0.4741 0.143 Uiso 0.727(7) 1 calc R . P D 1
H51C H 0.5646 0.4580 0.4416 0.143 Uiso 0.727(7) 1 calc R . P D 1
C56 C 0.5849(5) -0.0543(9) 0.3631(2) 0.101(4) Uani 0.75(3) 1 d D U P E 1
H56A H 0.5864 -0.0094 0.3497 0.151 Uiso 0.75(3) 1 calc R . P E 1
H56B H 0.6069 -0.0915 0.3651 0.151 Uiso 0.75(3) 1 calc R . P E 1
H56C H 0.5589 -0.0813 0.3532 0.151 Uiso 0.75(3) 1 calc R . P E 1
C58 C 0.5868(4) -0.0944(8) 0.4180(4) 0.085(3) Uani 0.75(3) 1 d D U P E 1
H58A H 0.6100 -0.1294 0.4215 0.128 Uiso 0.75(3) 1 calc R . P E 1
H58B H 0.5871 -0.0747 0.4386 0.128 Uiso 0.75(3) 1 calc R . P E 1
H58C H 0.5617 -0.1240 0.4073 0.128 Uiso 0.75(3) 1 calc R . P E 1
C60 C 0.6290(2) 0.0249(7) 0.4126(3) 0.077(3) Uani 0.75(3) 1 d D U P E 1
H60A H 0.6295 0.0692 0.3986 0.116 Uiso 0.75(3) 1 calc R . P E 1
H60B H 0.6302 0.0456 0.4333 0.116 Uiso 0.75(3) 1 calc R . P E 1
H60C H 0.6523 -0.0097 0.4156 0.116 Uiso 0.75(3) 1 calc R . P E 1
C4 C 0.2595(9) 0.6032(13) 0.4367(5) 0.065(4) Uani 0.176(6) 1 d D U P A 2
H4A H 0.2394 0.5607 0.4299 0.097 Uiso 0.176(6) 1 calc R . P A 2
H4B H 0.2835 0.5838 0.4541 0.097 Uiso 0.176(6) 1 calc R . P A 2
H4C H 0.2482 0.6485 0.4442 0.097 Uiso 0.176(6) 1 calc R . P A 2
C6 C 0.2335(6) 0.6570(17) 0.3806(5) 0.081(5) Uani 0.176(6) 1 d D U P A 2
H6A H 0.2133 0.6146 0.3745 0.121 Uiso 0.176(6) 1 calc R . P A 2
H6B H 0.2222 0.7039 0.3871 0.121 Uiso 0.176(6) 1 calc R . P A 2
H6C H 0.2411 0.6704 0.3623 0.121 Uiso 0.176(6) 1 calc R . P A 2
C8 C 0.3025(7) 0.6947(12) 0.4179(7) 0.072(5) Uani 0.176(6) 1 d D U P A 2
H8A H 0.3092 0.7096 0.3994 0.108 Uiso 0.176(6) 1 calc R . P A 2
H8B H 0.2915 0.7409 0.4252 0.108 Uiso 0.176(6) 1 calc R . P A 2
H8C H 0.3269 0.6762 0.4351 0.108 Uiso 0.176(6) 1 calc R . P A 2
C11 C 0.1922(4) 0.4255(12) 0.2928(4) 0.125(4) Uani 0.348(8) 1 d D U P B 2
H11A H 0.1886 0.4148 0.3130 0.187 Uiso 0.348(8) 1 calc R . P B 2
H11B H 0.1924 0.4829 0.2895 0.187 Uiso 0.348(8) 1 calc R . P B 2
H11C H 0.1699 0.4015 0.2752 0.187 Uiso 0.348(8) 1 calc R . P B 2
C13 C 0.2291(5) 0.2936(8) 0.2974(3) 0.103(3) Uani 0.348(8) 1 d D U P B 2
H13A H 0.2543 0.2689 0.2982 0.155 Uiso 0.348(8) 1 calc R . P B 2
H13B H 0.2245 0.2816 0.3172 0.155 Uiso 0.348(8) 1 calc R . P B 2
H13C H 0.2066 0.2729 0.2791 0.155 Uiso 0.348(8) 1 calc R . P B 2
C15 C 0.2386(6) 0.4056(14) 0.2623(3) 0.116(4) Uani 0.348(8) 1 d D U P B 2
H15A H 0.2643 0.3823 0.2634 0.174 Uiso 0.348(8) 1 calc R . P B 2
H15B H 0.2165 0.3816 0.2445 0.174 Uiso 0.348(8) 1 calc R . P B 2
H15C H 0.2391 0.4629 0.2588 0.174 Uiso 0.348(8) 1 calc R . P B 2
C39 C 0.61134(19) 0.3557(4) 0.30798(17) 0.0721(15) Uani 0.781(5) 1 d D U P C 2
H39A H 0.5913 0.3981 0.3003 0.108 Uiso 0.781(5) 1 calc R . P C 2
H39B H 0.6292 0.3671 0.3300 0.108 Uiso 0.781(5) 1 calc R . P C 2
H39C H 0.6273 0.3524 0.2943 0.108 Uiso 0.781(5) 1 calc R . P C 2
C41 C 0.56086(19) 0.2645(5) 0.27066(15) 0.0833(16) Uani 0.781(5) 1 d D U P C 2
H41A H 0.5423 0.3096 0.2639 0.125 Uiso 0.781(5) 1 calc R . P C 2
H41B H 0.5773 0.2615 0.2573 0.125 Uiso 0.781(5) 1 calc R . P C 2
H41C H 0.5453 0.2154 0.2684 0.125 Uiso 0.781(5) 1 calc R . P C 2
C43 C 0.61869(19) 0.2074(4) 0.31860(18) 0.0747(16) Uani 0.781(5) 1 d D U P C 2
H43A H 0.6036 0.1582 0.3176 0.112 Uiso 0.781(5) 1 calc R . P C 2
H43B H 0.6348 0.2025 0.3050 0.112 Uiso 0.781(5) 1 calc R . P C 2
H43C H 0.6367 0.2172 0.3407 0.112 Uiso 0.781(5) 1 calc R . P C 2
C48 C 0.6322(3) 0.3078(9) 0.4371(4) 0.070(4) Uani 0.273(7) 1 d D U P D 2
H48A H 0.6385 0.3178 0.4180 0.104 Uiso 0.273(7) 1 calc R . P D 2
H48B H 0.6553 0.3235 0.4561 0.104 Uiso 0.273(7) 1 calc R . P D 2
H48C H 0.6267 0.2512 0.4384 0.104 Uiso 0.273(7) 1 calc R . P D 2
C50 C 0.5831(5) 0.3449(10) 0.4636(3) 0.074(4) Uani 0.273(7) 1 d D U P D 2
H50A H 0.5592 0.3770 0.4613 0.111 Uiso 0.273(7) 1 calc R . P D 2
H50B H 0.5770 0.2888 0.4652 0.111 Uiso 0.273(7) 1 calc R . P D 2
H50C H 0.6055 0.3611 0.4829 0.111 Uiso 0.273(7) 1 calc R . P D 2
C52 C 0.6047(5) 0.4470(6) 0.4320(4) 0.079(4) Uani 0.273(7) 1 d D U P D 2
H52A H 0.6122 0.4535 0.4132 0.118 Uiso 0.273(7) 1 calc R . P D 2
H52B H 0.5809 0.4796 0.4295 0.118 Uiso 0.273(7) 1 calc R . P D 2
H52C H 0.6272 0.4638 0.4511 0.118 Uiso 0.273(7) 1 calc R . P D 2
C55 C 0.6294(7) 0.0150(17) 0.3995(10) 0.073(7) Uani 0.25(3) 1 d D U P E 2
H55A H 0.6373 0.0541 0.4168 0.110 Uiso 0.25(3) 1 calc R . P E 2
H55B H 0.6503 -0.0260 0.4040 0.110 Uiso 0.25(3) 1 calc R . P E 2
H55C H 0.6263 0.0414 0.3793 0.110 Uiso 0.25(3) 1 calc R . P E 2
C57 C 0.5758(9) -0.0860(19) 0.3696(7) 0.084(7) Uani 0.25(3) 1 d D U P E 2
H57A H 0.5501 -0.1099 0.3683 0.126 Uiso 0.25(3) 1 calc R . P E 2
H57B H 0.5725 -0.0601 0.3493 0.126 Uiso 0.25(3) 1 calc R . P E 2
H57C H 0.5965 -0.1274 0.3740 0.126 Uiso 0.25(3) 1 calc R . P E 2
C59 C 0.5917(10) -0.0666(19) 0.4289(5) 0.062(6) Uani 0.25(3) 1 d D U P E 2
H59A H 0.5654 -0.0902 0.4261 0.093 Uiso 0.25(3) 1 calc R . P E 2
H59B H 0.6123 -0.1083 0.4340 0.093 Uiso 0.25(3) 1 calc R . P E 2
H59C H 0.5990 -0.0279 0.4463 0.093 Uiso 0.25(3) 1 calc R . P E 2
Cl3 Cl 0.36878(17) 0.2940(3) 0.32918(14) 0.096(2) Uani 0.324(5) 1 d D . P F 1
Cl4 Cl 0.3621(3) 0.1814(3) 0.3192(2) 0.122(3) Uani 0.324(5) 1 d D . P F 1
Cl1 Cl 0.39750(9) 0.25032(19) 0.33086(9) 0.0807(14) Uani 0.419(5) 1 d D . P G 2
Cl2 Cl 0.34190(13) 0.2200(5) 0.32053(15) 0.136(2) Uani 0.419(5) 1 d D . P G 2

loop_
_atom_site_aniso_label
_atom_site_aniso_U_11
_atom_site_aniso_U_22
_atom_site_aniso_U_33
_atom_site_aniso_U_23
_atom_site_aniso_U_13
_atom_site_aniso_U_12
Cr1 0.0196(2) 0.0199(2) 0.0247(2) 0.00198(17) 0.00934(17) -0.00174(17)
Cr2 0.0174(2) 0.0190(2) 0.0239(2) 0.00359(17) 0.00735(16) 0.00046(16)
Cr3 0.0188(2) 0.0166(2) 0.0225(2) 0.00191(16) 0.00798(16) 0.00066(16)
Cr4 0.0194(2) 0.0207(2) 0.0350(2) 0.00415(19) 0.01080(18) 0.00274(17)
Cr5 0.0252(2) 0.0201(2) 0.0362(3) 0.00297(19) 0.01461(19) 0.00506(18)
Cr6 0.0312(2) 0.0165(2) 0.0272(2) -0.00026(17) 0.01346(19) 0.00330(18)
Cr7 0.0227(2) 0.0166(2) 0.0216(2) -0.00010(16) 0.00600(17) -0.00206(17)
Cr8 0.0213(2) 0.0190(2) 0.0255(2) 0.00039(17) 0.00823(17) -0.00274(17)
F1 0.0174(7) 0.0208(7) 0.0256(8) 0.0031(6) 0.0072(6) -0.0013(6)
F2 0.0211(7) 0.0175(7) 0.0253(8) -0.0007(6) 0.0086(6) -0.0017(6)
F3 0.0224(8) 0.0206(8) 0.0252(8) 0.0030(6) 0.0091(6) 0.0025(6)
F4 0.0208(7) 0.0216(8) 0.0258(8) 0.0008(6) 0.0072(6) 0.0011(6)
F5 0.0279(8) 0.0179(7) 0.0239(8) -0.0012(6) 0.0098(6) 0.0017(6)
F6 0.0263(8) 0.0203(8) 0.0217(7) 0.0008(6) 0.0072(6) 0.0004(6)
F7 0.0223(7) 0.0188(7) 0.0256(8) -0.0007(6) 0.0078(6) -0.0026(6)
F8 0.0243(8) 0.0222(8) 0.0238(8) 0.0019(6) 0.0094(6) -0.0017(6)
O1 0.0368(11) 0.0247(10) 0.0412(12) -0.0005(9) 0.0228(10) 0.0002(9)
O2 0.0282(10) 0.0277(11) 0.0451(12) 0.0103(9) 0.0204(9) 0.0098(9)
O3 0.0185(9) 0.0327(11) 0.0331(11) 0.0073(9) 0.0036(8) -0.0034(8)
O4 0.0245(10) 0.0432(13) 0.0274(10) 0.0083(9) 0.0028(8) -0.0084(9)
O5 0.0257(10) 0.0262(10) 0.0357(11) 0.0105(9) 0.0132(9) 0.0065(8)
O6 0.0255(10) 0.0207(9) 0.0328(10) 0.0078(8) 0.0118(8) 0.0040(8)
O7 0.0249(10) 0.0226(10) 0.0274(10) -0.0056(8) 0.0108(8) -0.0027(8)
O8 0.0215(9) 0.0226(10) 0.0278(10) -0.0046(8) 0.0073(8) -0.0035(8)
O9 0.0240(10) 0.0244(10) 0.0442(12) 0.0076(9) 0.0160(9) 0.0008(8)
O10 0.0272(11) 0.0273(12) 0.0845(19) 0.0109(12) 0.0272(12) 0.0016(9)
O11 0.0267(10) 0.0348(11) 0.0233(10) 0.0007(9) 0.0077(8) 0.0070(9)
O12 0.0349(11) 0.0374(12) 0.0287(10) 0.0089(9) 0.0160(9) 0.0149(9)
O13 0.0376(12) 0.0341(12) 0.0725(17) 0.0159(12) 0.0368(12) 0.0126(10)
O14 0.0506(14) 0.0308(12) 0.0811(18) 0.0114(12) 0.0487(14) 0.0123(11)
O15 0.0295(11) 0.0268(11) 0.0487(14) -0.0071(10) -0.0065(10) 0.0045(9)
O16 0.0329(12) 0.0333(12) 0.0410(13) 0.0100(10) -0.0061(10) -0.0053(10)
O17 0.0346(12) 0.0330(13) 0.093(2) 0.0220(13) 0.0312(13) 0.0158(10)
O18 0.0445(13) 0.0270(11) 0.0621(15) 0.0098(11) 0.0317(12) 0.0144(10)
O19 0.0634(15) 0.0272(11) 0.0351(12) -0.0090(9) 0.0289(11) -0.0066(11)
O20 0.0466(13) 0.0360(12) 0.0311(11) -0.0136(10) 0.0194(10) -0.0112(10)
O21 0.0556(14) 0.0180(10) 0.0560(14) -0.0011(10) 0.0335(12) 0.0033(10)
O22 0.0348(11) 0.0180(9) 0.0355(11) 0.0014(8) 0.0128(9) -0.0002(8)
O23 0.0280(10) 0.0367(12) 0.0261(10) 0.0077(9) 0.0077(8) 0.0091(9)
O24 0.0251(10) 0.0286(10) 0.0232(9) -0.0016(8) 0.0068(8) -0.0016(8)
O25 0.0306(11) 0.0264(10) 0.0323(11) 0.0059(9) 0.0129(9) -0.0016(9)
O26 0.0313(11) 0.0250(10) 0.0401(12) 0.0067(9) 0.0162(9) -0.0025(9)
O27 0.0287(10) 0.0232(10) 0.0285(10) -0.0057(8) 0.0033(8) -0.0035(8)
O28 0.0260(10) 0.0275(11) 0.0286(10) -0.0037(9) 0.0030(8) -0.0025(8)
O29 0.0246(10) 0.0275(11) 0.0427(12) 0.0012(9) 0.0137(9) -0.0041(9)
O30 0.0263(10) 0.0275(11) 0.0419(12) 0.0020(9) 0.0188(9) -0.0012(9)
O31 0.0320(10) 0.0247(10) 0.0246(10) 0.0009(8) 0.0126(8) -0.0020(8)
O32 0.0330(11) 0.0263(10) 0.0229(10) 0.0014(8) 0.0085(8) -0.0069(9)
C1 0.0249(14) 0.0253(15) 0.0420(17) 0.0000(13) 0.0149(13) 0.0020(12)
C2 0.071(2) 0.0318(17) 0.089(3) -0.0027(17) 0.057(2) 0.0117(16)
C9 0.0294(16) 0.0444(19) 0.0333(17) 0.0094(15) -0.0011(13) -0.0099(14)
C10 0.073(3) 0.153(4) 0.045(2) 0.020(2) -0.0245(18) -0.065(3)
C17 0.0234(13) 0.0148(12) 0.0214(12) -0.0012(10) 0.0051(10) -0.0017(10)
C18 0.0308(15) 0.0268(15) 0.0226(13) 0.0048(12) 0.0040(11) 0.0037(12)
C19 0.0354(17) 0.0350(17) 0.0347(16) 0.0070(14) 0.0030(13) 0.0143(14)
C20 0.071(3) 0.047(2) 0.0306(18) -0.0081(16) -0.0073(17) 0.014(2)
C21 0.052(2) 0.060(2) 0.054(2) 0.036(2) 0.0220(18) 0.0074(19)
C22 0.0283(14) 0.0126(12) 0.0226(13) -0.0013(10) 0.0057(11) -0.0016(10)
C23 0.0420(17) 0.0258(15) 0.0244(14) 0.0028(12) 0.0021(13) -0.0003(13)
C24 0.092(3) 0.052(2) 0.0236(16) 0.0038(16) 0.0157(18) 0.017(2)
C25 0.051(2) 0.054(2) 0.041(2) 0.0093(18) -0.0186(17) -0.0156(19)
C26 0.056(2) 0.0290(17) 0.0391(18) 0.0107(15) 0.0027(16) 0.0052(16)
C27 0.0249(14) 0.0259(15) 0.0326(15) 0.0040(12) 0.0077(12) -0.0032(12)
C28 0.0320(17) 0.0328(17) 0.073(3) 0.0067(17) 0.0229(17) -0.0084(14)
C29 0.070(3) 0.073(4) 0.203(8) 0.084(4) 0.021(4) -0.015(3)
C30 0.062(3) 0.068(3) 0.097(3) -0.024(3) 0.058(3) -0.035(2)
C31 0.056(3) 0.068(3) 0.118(4) -0.050(3) 0.045(3) -0.033(2)
C32 0.0306(15) 0.0251(14) 0.0248(13) 0.0029(11) 0.0144(12) -0.0017(12)
C33 0.048(2) 0.052(2) 0.0272(16) -0.0054(15) 0.0115(14) 0.0061(17)
C34 0.142(5) 0.077(3) 0.031(2) 0.014(2) 0.025(3) 0.033(3)
C35 0.064(3) 0.127(5) 0.059(3) -0.032(3) 0.005(2) -0.036(3)
C36 0.088(3) 0.089(3) 0.042(2) -0.019(2) 0.022(2) 0.024(3)
C37 0.0231(14) 0.0367(17) 0.0313(15) -0.0007(13) 0.0123(12) 0.0014(13)
C38 0.0533(18) 0.069(2) 0.073(2) 0.0081(17) 0.0502(16) 0.0106(16)
C45 0.0199(13) 0.0402(18) 0.0275(14) -0.0057(13) 0.0066(11) -0.0016(13)
C46 0.0285(15) 0.067(2) 0.0361(17) -0.0109(16) -0.0057(13) -0.0066(15)
C53 0.0329(16) 0.0289(16) 0.0321(15) 0.0043(13) 0.0106(13) 0.0108(13)
C54 0.0428(19) 0.045(2) 0.074(2) 0.0193(18) 0.0251(18) 0.0285(16)
C61 0.0350(16) 0.0287(15) 0.0257(14) -0.0046(12) 0.0108(12) 0.0064(13)
C62 0.055(2) 0.073(2) 0.0287(16) -0.0217(16) 0.0114(15) -0.0003(17)
C63 0.076(3) 0.147(5) 0.069(3) -0.064(3) 0.023(2) 0.000(3)
C64 0.112(4) 0.127(4) 0.048(3) 0.005(3) 0.012(3) 0.017(3)
C65 0.092(3) 0.123(4) 0.049(3) -0.036(3) 0.014(2) -0.038(3)
C66 0.0382(16) 0.0164(13) 0.0282(14) 0.0003(11) 0.0055(13) -0.0010(12)
C67 0.0580(19) 0.0144(13) 0.0405(16) -0.0056(12) 0.0120(14) -0.0031(13)
C68 0.095(3) 0.0216(17) 0.103(3) -0.006(2) 0.053(3) 0.0034(18)
C69 0.126(4) 0.033(2) 0.064(2) -0.0130(19) -0.017(2) -0.004(2)
C70 0.067(2) 0.0274(17) 0.064(2) -0.0038(16) 0.0230(19) -0.0108(17)
C71 0.0275(14) 0.0186(13) 0.0229(13) 0.0055(11) 0.0024(11) 0.0033(11)
C72 0.0358(17) 0.0381(18) 0.0301(16) -0.0043(14) 0.0006(13) -0.0080(14)
C73 0.0327(19) 0.088(3) 0.051(2) -0.008(2) -0.0026(17) -0.011(2)
C74 0.055(2) 0.069(3) 0.0250(16) -0.0107(17) 0.0042(15) -0.008(2)
C75 0.088(3) 0.034(2) 0.061(3) -0.0114(19) 0.012(2) -0.020(2)
C76 0.0311(15) 0.0261(15) 0.0291(14) 0.0011(12) 0.0124(12) -0.0065(12)
C77 0.0408(18) 0.0412(19) 0.054(2) 0.0181(17) 0.0245(16) -0.0043(15)
C78 0.086(3) 0.079(3) 0.137(5) 0.074(4) 0.074(4) 0.033(3)
C79 0.077(3) 0.096(4) 0.096(4) 0.029(3) 0.023(3) -0.051(3)
C80 0.083(3) 0.087(3) 0.063(3) 0.024(3) 0.047(3) 0.009(3)
C81 0.0282(14) 0.0255(15) 0.0259(14) -0.0014(12) 0.0070(12) -0.0074(12)
C82 0.0385(18) 0.0396(18) 0.0305(16) -0.0092(14) -0.0011(13) -0.0056(15)
C83 0.068(3) 0.056(2) 0.0317(18) -0.0130(17) 0.0058(17) 0.010(2)
C84 0.053(2) 0.089(3) 0.054(2) -0.035(2) -0.025(2) 0.024(2)
C85 0.089(3) 0.070(3) 0.063(3) -0.020(2) 0.010(2) -0.053(3)
C86 0.0244(14) 0.0300(16) 0.0337(15) 0.0016(12) 0.0147(12) -0.0049(12)
C87 0.0308(17) 0.0394(19) 0.076(3) -0.0024(18) 0.0306(17) -0.0051(15)
C88 0.0238(17) 0.063(3) 0.100(3) -0.012(3) 0.012(2) -0.0072(18)
C89 0.039(2) 0.058(3) 0.129(4) -0.016(3) 0.050(3) 0.0022(19)
C90 0.080(3) 0.097(4) 0.119(4) 0.019(3) 0.078(3) -0.009(3)
C91 0.0250(14) 0.0297(15) 0.0253(14) 0.0000(12) 0.0123(11) -0.0012(12)
C92 0.0511(19) 0.0365(17) 0.0231(14) -0.0018(13) 0.0105(14) -0.0093(15)
C93 0.135(5) 0.092(4) 0.050(3) -0.005(3) 0.045(3) 0.033(4)
C94 0.100(4) 0.153(6) 0.037(2) 0.007(3) -0.006(2) -0.084(4)
C95 0.082(3) 0.065(3) 0.0314(19) 0.0105(19) 0.0056(19) -0.008(2)
C3 0.131(4) 0.068(4) 0.109(4) -0.030(3) 0.053(3) 0.018(3)
C5 0.093(4) 0.061(3) 0.185(7) -0.004(4) 0.099(4) 0.014(3)
C7 0.127(5) 0.040(3) 0.134(5) 0.014(3) 0.087(4) 0.032(3)
C12 0.076(4) 0.165(6) 0.062(4) 0.022(4) -0.023(3) -0.070(4)
C14 0.090(4) 0.173(7) 0.050(3) 0.022(4) -0.019(3) -0.051(4)
C16 0.084(4) 0.168(5) 0.076(5) 0.032(3) -0.016(3) -0.050(3)
C40 0.071(7) 0.073(4) 0.077(4) 0.009(3) 0.052(4) 0.009(4)
C42 0.064(7) 0.072(3) 0.077(6) 0.008(3) 0.057(5) 0.010(3)
C44 0.061(4) 0.088(6) 0.080(4) 0.006(4) 0.049(3) 0.007(4)
C47 0.045(3) 0.143(6) 0.065(4) -0.002(4) 0.000(3) -0.033(4)
C49 0.078(4) 0.100(4) 0.061(4) 0.007(3) -0.030(3) -0.007(3)
C51 0.072(4) 0.136(6) 0.057(4) -0.043(4) 0.000(3) 0.001(4)
C56 0.135(9) 0.081(7) 0.107(5) 0.005(4) 0.069(5) 0.069(6)
C58 0.080(6) 0.053(5) 0.130(7) 0.050(5) 0.047(6) 0.044(4)
C60 0.039(3) 0.091(5) 0.101(6) 0.030(5) 0.025(3) 0.030(3)
C4 0.088(10) 0.037(9) 0.098(6) -0.002(6) 0.068(7) 0.021(8)
C6 0.089(6) 0.065(12) 0.102(6) 0.000(7) 0.052(5) 0.024(6)
C8 0.089(7) 0.047(7) 0.104(10) -0.008(7) 0.064(6) 0.004(7)
C11 0.088(4) 0.176(7) 0.077(7) 0.023(5) -0.011(4) -0.052(5)
C13 0.080(7) 0.155(5) 0.043(6) 0.016(3) -0.016(5) -0.066(4)
C15 0.095(8) 0.166(8) 0.051(4) 0.026(4) -0.015(5) -0.058(6)
C39 0.064(3) 0.080(2) 0.096(4) 0.014(2) 0.056(3) 0.007(2)
C41 0.072(3) 0.120(4) 0.078(2) 0.001(2) 0.051(2) 0.012(3)
C43 0.065(3) 0.082(3) 0.104(4) 0.019(3) 0.063(3) 0.021(2)
C48 0.033(4) 0.092(7) 0.064(8) -0.022(6) -0.007(4) -0.005(5)
C50 0.057(7) 0.108(9) 0.045(5) -0.021(5) 0.003(5) -0.023(7)
C52 0.063(9) 0.080(4) 0.066(8) -0.013(4) -0.010(6) -0.020(4)
C55 0.047(8) 0.058(9) 0.127(18) 0.003(11) 0.048(10) 0.029(6)
C57 0.074(12) 0.063(13) 0.113(11) -0.011(10) 0.032(9) 0.035(9)
C59 0.050(10) 0.042(12) 0.087(8) 0.018(7) 0.017(8) 0.027(10)
Cl3 0.111(4) 0.064(3) 0.141(5) -0.031(3) 0.078(4) -0.013(3)
Cl4 0.144(6) 0.046(2) 0.190(7) 0.016(3) 0.077(5) 0.018(3)
Cl1 0.0555(18) 0.065(2) 0.107(3) 0.0142(17) 0.0121(16) 0.0010(14)
Cl2 0.057(2) 0.177(6) 0.164(5) 0.010(4) 0.029(3) -0.029(3)

loop_
_atom_type_symbol
_atom_type_description
_atom_type_scat_dispersion_real
_atom_type_scat_dispersion_imag
_atom_type_scat_source
C C 0.0033 0.0016 'International Tables Vol C Tables 4.2.6.8 and 6.1.1.4'
H H 0.0000 0.0000 'International Tables Vol C Tables 4.2.6.8 and 6.1.1.4'
Cl Cl 0.1484 0.1585 'International Tables Vol C Tables 4.2.6.8 and 6.1.1.4'
Cr Cr 0.3209 0.6236 'International Tables Vol C Tables 4.2.6.8 and 6.1.1.4'
F F 0.0171 0.0103 'International Tables Vol C Tables 4.2.6.8 and 6.1.1.4'
O O 0.0106 0.0060 'International Tables Vol C Tables 4.2.6.8 and 6.1.1.4'

loop_
_geom_angle_atom_site_label_1
_geom_angle_atom_site_label_2
_geom_angle_atom_site_label_3
_geom_angle
F1 Cr1 F8 88.72(7)
F1 Cr1 O1 91.88(8)
F1 Cr1 O3 91.13(7)
F1 Cr1 O30 177.96(8)
F1 Cr1 O32 90.10(7)
F8 Cr1 O1 178.74(8)
F8 Cr1 O3 89.08(8)
F8 Cr1 O30 92.28(8)
F8 Cr1 O32 90.97(8)
O3 Cr1 O1 92.01(9)
O3 Cr1 O30 87.10(9)
O30 Cr1 O1 87.15(9)
O32 Cr1 O1 87.92(9)
O32 Cr1 O3 178.77(8)
O32 Cr1 O30 91.66(9)
F1 Cr2 F2 89.30(6)
F1 Cr2 O2 93.60(8)
F1 Cr2 O4 90.20(8)
F1 Cr2 O5 177.95(8)
F1 Cr2 O7 85.05(7)
F2 Cr2 O2 176.35(8)
F2 Cr2 O4 90.18(8)
F2 Cr2 O5 90.62(7)
F2 Cr2 O7 90.60(7)
O2 Cr2 O4 92.04(9)
O2 Cr2 O7 87.43(9)
O4 Cr2 O7 175.17(9)
O5 Cr2 O2 86.57(8)
O5 Cr2 O4 87.76(9)
O5 Cr2 O7 97.00(9)
F2 Cr3 O6 90.25(7)
F2 Cr3 O8 89.97(7)
F2 Cr3 O9 175.67(8)
F2 Cr3 O11 89.93(8)
F3 Cr3 F2 90.53(6)
F3 Cr3 O6 177.39(8)
F3 Cr3 O8 85.04(7)
F3 Cr3 O9 92.90(7)
F3 Cr3 O11 90.14(7)
O6 Cr3 O8 97.46(8)
O6 Cr3 O11 87.36(8)
O9 Cr3 O6 86.45(8)
O9 Cr3 O8 87.68(9)
O9 Cr3 O11 92.72(9)
O11 Cr3 O8 175.18(8)
F3 Cr4 F4 88.96(7)
F3 Cr4 O10 92.41(8)
F3 Cr4 O12 90.61(7)
F3 Cr4 O13 178.39(9)
F3 Cr4 O15 90.60(9)
F4 Cr4 O10 178.20(8)
F4 Cr4 O12 89.29(8)
F4 Cr4 O13 92.03(8)
F4 Cr4 O15 91.98(8)
O10 Cr4 O15 86.84(10)
O12 Cr4 O10 91.86(10)
O12 Cr4 O15 178.26(10)
O13 Cr4 O10 86.63(10)
O13 Cr4 O12 88.13(10)
O13 Cr4 O15 90.63(11)
F4 Cr5 F5 90.38(7)
F4 Cr5 O14 91.11(8)
F4 Cr5 O16 92.00(8)
F4 Cr5 O17 176.64(9)
F4 Cr5 O19 89.99(9)
F5 Cr5 O14 178.23(8)
F5 Cr5 O16 90.62(9)
F5 Cr5 O17 92.83(9)
F5 Cr5 O19 90.83(8)
O14 Cr5 O16 90.28(11)
O17 Cr5 O14 85.70(10)
O17 Cr5 O16 86.97(11)
O17 Cr5 O19 90.97(11)
O19 Cr5 O14 88.22(11)
O19 Cr5 O16 177.53(10)
F5 Cr6 O18 92.51(8)
F5 Cr6 O20 90.36(8)
F5 Cr6 O21 176.86(8)
F5 Cr6 O23 87.35(8)
F6 Cr6 F5 92.01(7)
F6 Cr6 O18 175.34(8)
F6 Cr6 O20 90.41(8)
F6 Cr6 O21 90.26(8)
F6 Cr6 O23 90.30(7)
O18 Cr6 O20 90.68(10)
O18 Cr6 O23 88.79(10)
O21 Cr6 O18 85.27(10)
O21 Cr6 O20 87.44(10)
O21 Cr6 O23 94.81(10)
O23 Cr6 O20 177.63(10)
F6 Cr7 O22 92.17(8)
F6 Cr7 O24 90.11(7)
F6 Cr7 O25 178.42(8)
F6 Cr7 O27 90.15(8)
F7 Cr7 F6 89.73(7)
F7 Cr7 O22 177.49(8)
F7 Cr7 O24 87.46(7)
F7 Cr7 O25 91.62(8)
F7 Cr7 O27 91.33(7)
O22 Cr7 O24 94.16(9)
O22 Cr7 O25 86.50(9)
O22 Cr7 O27 87.04(8)
O24 Cr7 O25 89.15(8)
O24 Cr7 O27 178.76(9)
O25 Cr7 O27 90.62(9)
F7 Cr8 O26 93.17(8)
F7 Cr8 O28 91.51(8)
F7 Cr8 O29 179.49(9)
F7 Cr8 O31 88.68(7)
F8 Cr8 F7 89.56(7)
F8 Cr8 O26 177.27(8)
F8 Cr8 O28 90.39(8)
F8 Cr8 O29 89.94(8)
F8 Cr8 O31 92.43(7)
O26 Cr8 O31 87.59(9)
O28 Cr8 O26 89.59(9)
O28 Cr8 O31 177.18(9)
O29 Cr8 O26 87.33(9)
O29 Cr8 O28 88.41(9)
O29 Cr8 O31 91.43(9)
Cr1 F1 Cr2 123.48(8)
Cr3 F2 Cr2 124.83(8)
Cr4 F3 Cr3 124.94(8)
Cr5 F4 Cr4 124.62(8)
Cr5 F5 Cr6 124.12(8)
Cr6 F6 Cr7 124.54(8)
Cr8 F7 Cr7 124.08(8)
Cr8 F8 Cr1 123.45(8)
C1 O1 Cr1 130.6(2)
C1 O2 Cr2 134.20(19)
C9 O3 Cr1 134.59(19)
C9 O4 Cr2 129.3(2)
C17 O5 Cr2 132.99(18)
C17 O6 Cr3 134.13(17)
C22 O7 Cr2 130.37(17)
C22 O8 Cr3 130.77(17)
C27 O9 Cr3 134.64(19)
C27 O10 Cr4 134.0(2)
C32 O11 Cr3 133.41(18)
C32 O12 Cr4 134.65(19)
C37 O13 Cr4 134.3(2)
C37 O14 Cr5 135.1(2)
C45 O15 Cr4 133.8(2)
C45 O16 Cr5 134.8(2)
C53 O17 Cr5 132.5(2)
C53 O18 Cr6 136.5(2)
C61 O19 Cr5 135.7(2)
C61 O20 Cr6 132.3(2)
C66 O21 Cr6 133.2(2)
C66 O22 Cr7 133.18(19)
C71 O23 Cr6 133.91(18)
C71 O24 Cr7 131.53(18)
C76 O25 Cr7 130.01(19)
C76 O26 Cr8 134.86(19)
C81 O27 Cr7 135.97(18)
C81 O28 Cr8 129.45(18)
C86 O29 Cr8 128.95(18)
C86 O30 Cr1 133.16(19)
C91 O31 Cr8 134.50(18)
C91 O32 Cr1 128.01(18)
O1 C1 O2 125.3(3)
O1 C1 C2 117.1(3)
O2 C1 C2 117.6(3)
C1 C2 C3 105.9(4)
C5 C2 C1 110.1(4)
C5 C2 C3 110.7(5)
C5 C2 C7 111.4(5)
C7 C2 C1 111.8(4)
C7 C2 C3 106.8(5)
C4 C2 C1 110.7(8)
C4 C2 C6 110.2(13)
C6 C2 C1 106.0(11)
C8 C2 C1 108.8(10)
C8 C2 C4 111.7(13)
C8 C2 C6 109.3(13)
O3 C9 C10 117.1(3)
O4 C9 O3 126.1(3)
O4 C9 C10 116.9(3)
C9 C10 C14 108.2(5)
C9 C10 C16 103.2(5)
C9 C10 C13 105.1(6)
C12 C10 C9 114.2(5)
C12 C10 C14 122.8(7)
C12 C10 C16 104.4(7)
C14 C10 C16 101.3(6)
C11 C10 C9 107.8(8)
C11 C10 C13 107.4(9)
C11 C10 C15 110.7(10)
C15 C10 C9 117.8(8)
C15 C10 C13 107.4(11)
O5 C17 O6 125.4(2)
O5 C17 C18 116.8(2)
O6 C17 C18 117.8(2)
C17 C18 C20 104.6(2)
C19 C18 C17 111.1(2)
C19 C18 C20 109.5(3)
C21 C18 C17 111.0(2)
C21 C18 C19 110.3(3)
C21 C18 C20 110.2(3)
C18 C19 H19A 109.5
C18 C19 H19B 109.5
C18 C19 H19C 109.5
H19A C19 H19B 109.5
H19A C19 H19C 109.5
H19B C19 H19C 109.5
C18 C20 H20A 109.5
C18 C20 H20B 109.5
C18 C20 H20C 109.5
H20A C20 H20B 109.5
H20A C20 H20C 109.5
H20B C20 H20C 109.5
C18 C21 H21A 109.5
C18 C21 H21B 109.5
C18 C21 H21C 109.5
H21A C21 H21B 109.5
H21A C21 H21C 109.5
H21B C21 H21C 109.5
O7 C22 O8 124.5(2)
O7 C22 C23 117.9(3)
O8 C22 C23 117.4(2)
C22 C23 C25 111.0(3)
C22 C23 C26 103.7(2)
C24 C23 C22 111.5(3)
C24 C23 C25 111.4(3)
C24 C23 C26 109.1(3)
C25 C23 C26 109.9(3)
C23 C24 H24A 109.5
C23 C24 H24B 109.5
C23 C24 H24C 109.5
H24A C24 H24B 109.5
H24A C24 H24C 109.5
H24B C24 H24C 109.5
C23 C25 H25A 109.5
C23 C25 H25B 109.5
C23 C25 H25C 109.5
H25A C25 H25B 109.5
H25A C25 H25C 109.5
H25B C25 H25C 109.5
C23 C26 H26A 109.5
C23 C26 H26B 109.5
C23 C26 H26C 109.5
H26A C26 H26B 109.5
H26A C26 H26C 109.5
H26B C26 H26C 109.5
O9 C27 C28 116.7(3)
O10 C27 O9 125.6(3)
O10 C27 C28 117.7(3)
C27 C28 C31 105.6(3)
C29 C28 C27 110.2(3)
C29 C28 C30 112.5(4)
C29 C28 C31 108.8(5)
C30 C28 C27 110.3(3)
C30 C28 C31 109.2(3)
C28 C29 H29A 109.5
C28 C29 H29B 109.5
C28 C29 H29C 109.5
H29A C29 H29B 109.5
H29A C29 H29C 109.5
H29B C29 H29C 109.5
C28 C30 H30A 109.5
C28 C30 H30B 109.5
C28 C30 H30C 109.5
H30A C30 H30B 109.5
H30A C30 H30C 109.5
H30B C30 H30C 109.5
C28 C31 H31A 109.5
C28 C31 H31B 109.5
C28 C31 H31C 109.5
H31A C31 H31B 109.5
H31A C31 H31C 109.5
H31B C31 H31C 109.5
O11 C32 O12 125.7(3)
O11 C32 C33 116.6(3)
O12 C32 C33 117.8(3)
C32 C33 C35 107.2(3)
C34 C33 C32 108.4(3)
C34 C33 C35 108.2(4)
C36 C33 C32 111.4(3)
C36 C33 C34 109.9(4)
C36 C33 C35 111.6(4)
C33 C34 H34A 109.5
C33 C34 H34B 109.5
C33 C34 H34C 109.5
H34A C34 H34B 109.5
H34A C34 H34C 109.5
H34B C34 H34C 109.5
C33 C35 H35A 109.5
C33 C35 H35B 109.5
C33 C35 H35C 109.5
H35A C35 H35B 109.5
H35A C35 H35C 109.5
H35B C35 H35C 109.5
C33 C36 H36A 109.5
C33 C36 H36B 109.5
C33 C36 H36C 109.5
H36A C36 H36B 109.5
H36A C36 H36C 109.5
H36B C36 H36C 109.5
O13 C37 C38 117.0(3)
O14 C37 O13 125.5(3)
O14 C37 C38 117.5(3)
C37 C38 C42 109.7(7)
C37 C38 C44 100.8(7)
C37 C38 C41 103.9(3)
C40 C38 C37 117.0(8)
C40 C38 C42 113.8(10)
C40 C38 C44 110.3(11)
C42 C38 C44 103.7(10)
C39 C38 C37 111.0(4)
C39 C38 C41 105.0(5)
C43 C38 C37 112.6(4)
C43 C38 C39 112.3(4)
C43 C38 C41 111.4(5)
O15 C45 O16 125.5(3)
O15 C45 C46 117.2(3)
O16 C45 C46 117.3(3)
C45 C46 C49 110.0(4)
C45 C46 C52 108.2(6)
C47 C46 C45 108.3(4)
C47 C46 C49 110.3(3)
C47 C46 C51 112.0(4)
C51 C46 C45 108.0(3)
C51 C46 C49 108.2(4)
C48 C46 C45 107.3(6)
C48 C46 C52 107.1(5)
C50 C46 C45 110.5(6)
C50 C46 C48 112.8(6)
C50 C46 C52 110.8(6)
O17 C53 C54 116.9(3)
O18 C53 O17 125.4(3)
O18 C53 C54 117.7(3)
C53 C54 C56 104.4(5)
C53 C54 C60 107.8(5)
C53 C54 C59 103.2(11)
C56 C54 C60 111.1(6)
C58 C54 C53 112.1(5)
C58 C54 C56 109.6(6)
C58 C54 C60 111.6(7)
C55 C54 C53 115.5(13)
C55 C54 C57 110.7(13)
C55 C54 C59 112.3(15)
C57 C54 C53 106.6(12)
C57 C54 C59 108.0(12)
O19 C61 C62 116.1(3)
O20 C61 O19 125.8(3)
O20 C61 C62 118.1(3)
C61 C62 C64 108.0(4)
C63 C62 C61 108.0(3)
C63 C62 C64 106.6(4)
C65 C62 C61 111.5(3)
C65 C62 C63 115.7(4)
C65 C62 C64 106.6(4)
C62 C63 H63A 109.5
C62 C63 H63B 109.5
C62 C63 H63C 109.5
H63A C63 H63B 109.5
H63A C63 H63C 109.5
H63B C63 H63C 109.5
C62 C64 H64A 109.5
C62 C64 H64B 109.5
C62 C64 H64C 109.5
H64A C64 H64B 109.5
H64A C64 H64C 109.5
H64B C64 H64C 109.5
C62 C65 H65A 109.5
C62 C65 H65B 109.5
C62 C65 H65C 109.5
H65A C65 H65B 109.5
H65A C65 H65C 109.5
H65B C65 H65C 109.5
O21 C66 C67 116.5(3)
O22 C66 O21 125.6(3)
O22 C66 C67 117.8(3)
C66 C67 C70 110.7(3)
C68 C67 C66 110.5(3)
C68 C67 C70 109.2(3)
C69 C67 C66 105.0(3)
C69 C67 C68 112.5(4)
C69 C67 C70 108.9(4)
C67 C68 H68A 109.5
C67 C68 H68B 109.5
C67 C68 H68C 109.5
H68A C68 H68B 109.5
H68A C68 H68C 109.5
H68B C68 H68C 109.5
C67 C69 H69A 109.5
C67 C69 H69B 109.5
C67 C69 H69C 109.5
H69A C69 H69B 109.5
H69A C69 H69C 109.5
H69B C69 H69C 109.5
C67 C70 H70A 109.5
C67 C70 H70B 109.5
C67 C70 H70C 109.5
H70A C70 H70B 109.5
H70A C70 H70C 109.5
H70B C70 H70C 109.5
O23 C71 C72 116.8(3)
O24 C71 O23 125.3(3)
O24 C71 C72 117.9(3)
C71 C72 C73 111.0(3)
C71 C72 C74 110.8(3)
C71 C72 C75 103.8(3)
C73 C72 C75 110.2(3)
C74 C72 C73 110.4(3)
C74 C72 C75 110.5(3)
C72 C73 H73A 109.5
C72 C73 H73B 109.5
C72 C73 H73C 109.5
H73A C73 H73B 109.5
H73A C73 H73C 109.5
H73B C73 H73C 109.5
C72 C74 H74A 109.5
C72 C74 H74B 109.5
C72 C74 H74C 109.5
H74A C74 H74B 109.5
H74A C74 H74C 109.5
H74B C74 H74C 109.5
C72 C75 H75A 109.5
C72 C75 H75B 109.5
C72 C75 H75C 109.5
H75A C75 H75B 109.5
H75A C75 H75C 109.5
H75B C75 H75C 109.5
O25 C76 C77 117.9(3)
O26 C76 O25 125.9(3)
O26 C76 C77 116.2(3)
C76 C77 C80 107.2(3)
C78 C77 C76 111.5(3)
C78 C77 C79 112.1(4)
C78 C77 C80 110.4(4)
C79 C77 C76 107.7(3)
C79 C77 C80 107.7(4)
C77 C78 H78A 109.5
C77 C78 H78B 109.5
C77 C78 H78C 109.5
H78A C78 H78B 109.5
H78A C78 H78C 109.5
H78B C78 H78C 109.5
C77 C79 H79A 109.5
C77 C79 H79B 109.5
C77 C79 H79C 109.5
H79A C79 H79B 109.5
H79A C79 H79C 109.5
H79B C79 H79C 109.5
C77 C80 H80A 109.5
C77 C80 H80B 109.5
C77 C80 H80C 109.5
H80A C80 H80B 109.5
H80A C80 H80C 109.5
H80B C80 H80C 109.5
O27 C81 C82 116.3(3)
O28 C81 O27 125.8(3)
O28 C81 C82 117.9(3)
C81 C82 C85 106.0(3)
C83 C82 C81 109.0(3)
C83 C82 C85 108.7(4)
C84 C82 C81 110.7(3)
C84 C82 C83 110.5(3)
C84 C82 C85 111.8(4)
C82 C83 H83A 109.5
C82 C83 H83B 109.5
C82 C83 H83C 109.5
H83A C83 H83B 109.5
H83A C83 H83C 109.5
H83B C83 H83C 109.5
C82 C84 H84A 109.5
C82 C84 H84B 109.5
C82 C84 H84C 109.5
H84A C84 H84B 109.5
H84A C84 H84C 109.5
H84B C84 H84C 109.5
C82 C85 H85A 109.5
C82 C85 H85B 109.5
C82 C85 H85C 109.5
H85A C85 H85B 109.5
H85A C85 H85C 109.5
H85B C85 H85C 109.5
O29 C86 O30 125.9(3)
O29 C86 C87 115.9(3)
O30 C86 C87 118.2(3)
C86 C87 C89 110.9(3)
C86 C87 C90 107.1(3)
C88 C87 C86 107.7(3)
C88 C87 C89 110.5(4)
C88 C87 C90 109.8(4)
C89 C87 C90 110.9(4)
C87 C88 H88A 109.5
C87 C88 H88B 109.5
C87 C88 H88C 109.5
H88A C88 H88B 109.5
H88A C88 H88C 109.5
H88B C88 H88C 109.5
C87 C89 H89A 109.5
C87 C89 H89B 109.5
C87 C89 H89C 109.5
H89A C89 H89B 109.5
H89A C89 H89C 109.5
H89B C89 H89C 109.5
C87 C90 H90A 109.5
C87 C90 H90B 109.5
C87 C90 H90C 109.5
H90A C90 H90B 109.5
H90A C90 H90C 109.5
H90B C90 H90C 109.5
O31 C91 O32 125.6(3)
O31 C91 C92 117.7(3)
O32 C91 C92 116.7(3)
C91 C92 C93 105.5(3)
C94 C92 C91 109.6(3)
C94 C92 C93 110.0(4)
C94 C92 C95 111.4(4)
C95 C92 C91 111.1(3)
C95 C92 C93 109.1(3)
C92 C93 H93A 109.5
C92 C93 H93B 109.5
C92 C93 H93C 109.5
H93A C93 H93B 109.5
H93A C93 H93C 109.5
H93B C93 H93C 109.5
C92 C94 H94A 109.5
C92 C94 H94B 109.5
C92 C94 H94C 109.5
H94A C94 H94B 109.5
H94A C94 H94C 109.5
H94B C94 H94C 109.5
C92 C95 H95A 109.5
C92 C95 H95B 109.5
C92 C95 H95C 109.5
H95A C95 H95B 109.5
H95A C95 H95C 109.5
H95B C95 H95C 109.5
C2 C3 H3A 109.5
C2 C3 H3B 109.5
C2 C3 H3C 109.5
H3A C3 H3B 109.5
H3A C3 H3C 109.5
H3B C3 H3C 109.5
C2 C5 H5A 109.5
C2 C5 H5B 109.5
C2 C5 H5C 109.5
H5A C5 H5B 109.5
H5A C5 H5C 109.5
H5B C5 H5C 109.5
C2 C7 H7A 109.5
C2 C7 H7B 109.5
C2 C7 H7C 109.5
H7A C7 H7B 109.5
H7A C7 H7C 109.5
H7B C7 H7C 109.5
C10 C12 H12A 109.5
C10 C12 H12B 109.5
C10 C12 H12C 109.5
H12A C12 H12B 109.5
H12A C12 H12C 109.5
H12B C12 H12C 109.5
C10 C14 H14A 109.5
C10 C14 H14B 109.5
C10 C14 H14C 109.5
H14A C14 H14B 109.5
H14A C14 H14C 109.5
H14B C14 H14C 109.5
C10 C16 H16A 109.5
C10 C16 H16B 109.5
C10 C16 H16C 109.5
H16A C16 H16B 109.5
H16A C16 H16C 109.5
H16B C16 H16C 109.5
C38 C40 H40A 109.5
C38 C40 H40B 109.5
C38 C40 H40C 109.5
H40A C40 H40B 109.5
H40A C40 H40C 109.5
H40B C40 H40C 109.5
C38 C42 H42A 109.5
C38 C42 H42B 109.5
C38 C42 H42C 109.5
H42A C42 H42B 109.5
H42A C42 H42C 109.5
H42B C42 H42C 109.5
C38 C44 H44A 109.5
C38 C44 H44B 109.5
C38 C44 H44C 109.5
H44A C44 H44B 109.5
H44A C44 H44C 109.5
H44B C44 H44C 109.5
C46 C47 H47A 109.5
C46 C47 H47B 109.5
C46 C47 H47C 109.5
H47A C47 H47B 109.5
H47A C47 H47C 109.5
H47B C47 H47C 109.5
C46 C49 H49A 109.5
C46 C49 H49B 109.5
C46 C49 H49C 109.5
H49A C49 H49B 109.5
H49A C49 H49C 109.5
H49B C49 H49C 109.5
C46 C51 H51A 109.5
C46 C51 H51B 109.5
C46 C51 H51C 109.5
H51A C51 H51B 109.5
H51A C51 H51C 109.5
H51B C51 H51C 109.5
C54 C56 H56A 109.5
C54 C56 H56B 109.5
C54 C56 H56C 109.5
H56A C56 H56B 109.5
H56A C56 H56C 109.5
H56B C56 H56C 109.5
C54 C58 H58A 109.5
C54 C58 H58B 109.5
C54 C58 H58C 109.5
H58A C58 H58B 109.5
H58A C58 H58C 109.5
H58B C58 H58C 109.5
C54 C60 H60A 109.5
C54 C60 H60B 109.5
C54 C60 H60C 109.5
H60A C60 H60B 109.5
H60A C60 H60C 109.5
H60B C60 H60C 109.5
C2 C4 H4A 109.5
C2 C4 H4B 109.5
C2 C4 H4C 109.5
H4A C4 H4B 109.5
H4A C4 H4C 109.5
H4B C4 H4C 109.5
C2 C6 H6A 109.5
C2 C6 H6B 109.5
C2 C6 H6C 109.5
H6A C6 H6B 109.5
H6A C6 H6C 109.5
H6B C6 H6C 109.5
C2 C8 H8A 109.5
C2 C8 H8B 109.5
C2 C8 H8C 109.5
H8A C8 H8B 109.5
H8A C8 H8C 109.5
H8B C8 H8C 109.5
C10 C11 H11A 109.5
C10 C11 H11B 109.5
C10 C11 H11C 109.5
H11A C11 H11B 109.5
H11A C11 H11C 109.5
H11B C11 H11C 109.5
C10 C13 H13A 109.5
C10 C13 H13B 109.5
C10 C13 H13C 109.5
H13A C13 H13B 109.5
H13A C13 H13C 109.5
H13B C13 H13C 109.5
C10 C15 H15A 109.5
C10 C15 H15B 109.5
C10 C15 H15C 109.5
H15A C15 H15B 109.5
H15A C15 H15C 109.5
H15B C15 H15C 109.5
C38 C39 H39A 109.5
C38 C39 H39B 109.5
C38 C39 H39C 109.5
H39A C39 H39B 109.5
H39A C39 H39C 109.5
H39B C39 H39C 109.5
C38 C41 H41A 109.5
C38 C41 H41B 109.5
C38 C41 H41C 109.5
H41A C41 H41B 109.5
H41A C41 H41C 109.5
H41B C41 H41C 109.5
C38 C43 H43A 109.5
C38 C43 H43B 109.5
C38 C43 H43C 109.5
H43A C43 H43B 109.5
H43A C43 H43C 109.5
H43B C43 H43C 109.5
C46 C48 H48A 109.5
C46 C48 H48B 109.5
C46 C48 H48C 109.5
H48A C48 H48B 109.5
H48A C48 H48C 109.5
H48B C48 H48C 109.5
C46 C50 H50A 109.5
C46 C50 H50B 109.5
C46 C50 H50C 109.5
H50A C50 H50B 109.5
H50A C50 H50C 109.5
H50B C50 H50C 109.5
C46 C52 H52A 109.5
C46 C52 H52B 109.5
C46 C52 H52C 109.5
H52A C52 H52B 109.5
H52A C52 H52C 109.5
H52B C52 H52C 109.5
C54 C55 H55A 109.5
C54 C55 H55B 109.5
C54 C55 H55C 109.5
H55A C55 H55B 109.5
H55A C55 H55C 109.5
H55B C55 H55C 109.5
C54 C57 H57A 109.5
C54 C57 H57B 109.5
C54 C57 H57C 109.5
H57A C57 H57B 109.5
H57A C57 H57C 109.5
H57B C57 H57C 109.5
C54 C59 H59A 109.5
C54 C59 H59B 109.5
C54 C59 H59C 109.5
H59A C59 H59B 109.5
H59A C59 H59C 109.5
H59B C59 H59C 109.5

loop_
_geom_bond_atom_site_label_1
_geom_bond_atom_site_label_2
_geom_bond_distance
Cr1 F1 1.9013(15)
Cr1 F8 1.9144(16)
Cr1 O1 1.957(2)
Cr1 O3 1.955(2)
Cr1 O30 1.9549(19)
Cr1 O32 1.9540(19)
Cr2 F1 1.9138(15)
Cr2 F2 1.9211(15)
Cr2 O2 1.951(2)
Cr2 O4 1.955(2)
Cr2 O5 1.9484(19)
Cr2 O7 1.9590(19)
Cr3 F2 1.9209(15)
Cr3 F3 1.9161(15)
Cr3 O6 1.9558(19)
Cr3 O8 1.9608(19)
Cr3 O9 1.9447(19)
Cr3 O11 1.956(2)
Cr4 F3 1.9038(15)
Cr4 F4 1.9107(16)
Cr4 O10 1.956(2)
Cr4 O12 1.956(2)
Cr4 O13 1.950(2)
Cr4 O15 1.959(2)
Cr5 F4 1.9097(15)
Cr5 F5 1.9101(16)
Cr5 O14 1.955(2)
Cr5 O16 1.957(2)
Cr5 O17 1.947(2)
Cr5 O19 1.949(2)
Cr6 F5 1.9224(16)
Cr6 F6 1.9148(16)
Cr6 O18 1.948(2)
Cr6 O20 1.955(2)
Cr6 O21 1.945(2)
Cr6 O23 1.949(2)
Cr7 F6 1.9208(16)
Cr7 F7 1.9114(15)
Cr7 O22 1.951(2)
Cr7 O24 1.9534(19)
Cr7 O25 1.960(2)
Cr7 O27 1.9664(19)
Cr8 F7 1.9078(15)
Cr8 F8 1.9053(15)
Cr8 O26 1.956(2)
Cr8 O28 1.954(2)
Cr8 O29 1.952(2)
Cr8 O31 1.9654(19)
O1 C1 1.255(4)
O2 C1 1.256(4)
O3 C9 1.257(4)
O4 C9 1.255(4)
O5 C17 1.257(3)
O6 C17 1.258(3)
O7 C22 1.256(3)
O8 C22 1.263(3)
O9 C27 1.253(3)
O10 C27 1.251(4)
O11 C32 1.258(3)
O12 C32 1.262(3)
O13 C37 1.246(4)
O14 C37 1.238(4)
O15 C45 1.246(4)
O16 C45 1.247(4)
O17 C53 1.247(4)
O18 C53 1.238(4)
O19 C61 1.253(4)
O20 C61 1.247(4)
O21 C66 1.253(4)
O22 C66 1.252(4)
O23 C71 1.255(3)
O24 C71 1.254(3)
O25 C76 1.257(4)
O26 C76 1.255(4)
O27 C81 1.259(3)
O28 C81 1.257(4)
O29 C86 1.258(4)
O30 C86 1.260(3)
O31 C91 1.260(3)
O32 C91 1.265(3)
C1 C2 1.522(4)
C2 C3 1.536(7)
C2 C5 1.486(6)
C2 C7 1.509(6)
C2 C4 1.500(13)
C2 C6 1.512(13)
C2 C8 1.489(13)
C9 C10 1.531(5)
C10 C12 1.474(8)
C10 C14 1.564(10)
C10 C16 1.590(10)
C10 C11 1.496(12)
C10 C13 1.604(12)
C10 C15 1.511(11)
C17 C18 1.524(4)
C18 C19 1.524(4)
C18 C20 1.533(4)
C18 C21 1.519(5)
C19 H19A 0.9600
C19 H19B 0.9600
C19 H19C 0.9600
C20 H20A 0.9600
C20 H20B 0.9600
C20 H20C 0.9600
C21 H21A 0.9600
C21 H21B 0.9600
C21 H21C 0.9600
C22 C23 1.526(4)
C23 C24 1.518(5)
C23 C25 1.532(5)
C23 C26 1.542(4)
C24 H24A 0.9600
C24 H24B 0.9600
C24 H24C 0.9600
C25 H25A 0.9600
C25 H25B 0.9600
C25 H25C 0.9600
C26 H26A 0.9600
C26 H26B 0.9600
C26 H26C 0.9600
C27 C28 1.526(4)
C28 C29 1.506(6)
C28 C30 1.521(5)
C28 C31 1.546(6)
C29 H29A 0.9600
C29 H29B 0.9600
C29 H29C 0.9600
C30 H30A 0.9600
C30 H30B 0.9600
C30 H30C 0.9600
C31 H31A 0.9600
C31 H31B 0.9600
C31 H31C 0.9600
C32 C33 1.531(4)
C33 C34 1.523(6)
C33 C35 1.536(6)
C33 C36 1.509(5)
C34 H34A 0.9600
C34 H34B 0.9600
C34 H34C 0.9600
C35 H35A 0.9600
C35 H35B 0.9600
C35 H35C 0.9600
C36 H36A 0.9600
C36 H36B 0.9600
C36 H36C 0.9600
C37 C38 1.522(4)
C38 C40 1.469(12)
C38 C42 1.530(12)
C38 C44 1.575(12)
C38 C39 1.517(7)
C38 C41 1.560(7)
C38 C43 1.481(6)
C45 C46 1.532(4)
C46 C47 1.473(6)
C46 C49 1.539(6)
C46 C51 1.510(7)
C46 C48 1.519(9)
C46 C50 1.450(9)
C46 C52 1.553(10)
C53 C54 1.523(4)
C54 C56 1.530(8)
C54 C58 1.515(7)
C54 C60 1.535(8)
C54 C55 1.509(13)
C54 C57 1.523(13)
C54 C59 1.551(13)
C61 C62 1.533(4)
C62 C63 1.496(6)
C62 C64 1.539(7)
C62 C65 1.492(7)
C63 H63A 0.9600
C63 H63B 0.9600
C63 H63C 0.9600
C64 H64A 0.9600
C64 H64B 0.9600
C64 H64C 0.9600
C65 H65A 0.9600
C65 H65B 0.9600
C65 H65C 0.9600
C66 C67 1.528(4)
C67 C68 1.514(6)
C67 C69 1.500(5)
C67 C70 1.534(5)
C68 H68A 0.9600
C68 H68B 0.9600
C68 H68C 0.9600
C69 H69A 0.9600
C69 H69B 0.9600
C69 H69C 0.9600
C70 H70A 0.9600
C70 H70B 0.9600
C70 H70C 0.9600
C71 C72 1.520(4)
C72 C73 1.527(5)
C72 C74 1.524(5)
C72 C75 1.531(5)
C73 H73A 0.9600
C73 H73B 0.9600
C73 H73C 0.9600
C74 H74A 0.9600
C74 H74B 0.9600
C74 H74C 0.9600
C75 H75A 0.9600
C75 H75B 0.9600
C75 H75C 0.9600
C76 C77 1.531(4)
C77 C78 1.500(5)
C77 C79 1.526(6)
C77 C80 1.537(6)
C78 H78A 0.9600
C78 H78B 0.9600
C78 H78C 0.9600
C79 H79A 0.9600
C79 H79B 0.9600
C79 H79C 0.9600
C80 H80A 0.9600
C80 H80B 0.9600
C80 H80C 0.9600
C81 C82 1.530(4)
C82 C83 1.521(5)
C82 C84 1.507(5)
C82 C85 1.542(6)
C83 H83A 0.9600
C83 H83B 0.9600
C83 H83C 0.9600
C84 H84A 0.9600
C84 H84B 0.9600
C84 H84C 0.9600
C85 H85A 0.9600
C85 H85B 0.9600
C85 H85C 0.9600
C86 C87 1.523(4)
C87 C88 1.522(6)
C87 C89 1.523(5)
C87 C90 1.535(6)
C88 H88A 0.9600
C88 H88B 0.9600
C88 H88C 0.9600
C89 H89A 0.9600
C89 H89B 0.9600
C89 H89C 0.9600
C90 H90A 0.9600
C90 H90B 0.9600
C90 H90C 0.9600
C91 C92 1.525(4)
C92 C93 1.527(6)
C92 C94 1.494(6)
C92 C95 1.518(5)
C93 H93A 0.9600
C93 H93B 0.9600
C93 H93C 0.9600
C94 H94A 0.9600
C94 H94B 0.9600
C94 H94C 0.9600
C95 H95A 0.9600
C95 H95B 0.9600
C95 H95C 0.9600
C3 H3A 0.9600
C3 H3B 0.9600
C3 H3C 0.9600
C5 H5A 0.9600
C5 H5B 0.9600
C5 H5C 0.9600
C7 H7A 0.9600
C7 H7B 0.9600
C7 H7C 0.9600
C12 H12A 0.9600
C12 H12B 0.9600
C12 H12C 0.9600
C14 H14A 0.9600
C14 H14B 0.9600
C14 H14C 0.9600
C16 H16A 0.9600
C16 H16B 0.9600
C16 H16C 0.9600
C40 H40A 0.9600
C40 H40B 0.9600
C40 H40C 0.9600
C42 H42A 0.9600
C42 H42B 0.9600
C42 H42C 0.9600
C44 H44A 0.9600
C44 H44B 0.9600
C44 H44C 0.9600
C47 H47A 0.9600
C47 H47B 0.9600
C47 H47C 0.9600
C49 H49A 0.9600
C49 H49B 0.9600
C49 H49C 0.9600
C51 H51A 0.9600
C51 H51B 0.9600
C51 H51C 0.9600
C56 H56A 0.9600
C56 H56B 0.9600
C56 H56C 0.9600
C58 H58A 0.9600
C58 H58B 0.9600
C58 H58C 0.9600
C60 H60A 0.9600
C60 H60B 0.9600
C60 H60C 0.9600
C4 H4A 0.9600
C4 H4B 0.9600
C4 H4C 0.9600
C6 H6A 0.9600
C6 H6B 0.9600
C6 H6C 0.9600
C8 H8A 0.9600
C8 H8B 0.9600
C8 H8C 0.9600
C11 H11A 0.9600
C11 H11B 0.9600
C11 H11C 0.9600
C13 H13A 0.9600
C13 H13B 0.9600
C13 H13C 0.9600
C15 H15A 0.9600
C15 H15B 0.9600
C15 H15C 0.9600
C39 H39A 0.9600
C39 H39B 0.9600
C39 H39C 0.9600
C41 H41A 0.9600
C41 H41B 0.9600
C41 H41C 0.9600
C43 H43A 0.9600
C43 H43B 0.9600
C43 H43C 0.9600
C48 H48A 0.9600
C48 H48B 0.9600
C48 H48C 0.9600
C50 H50A 0.9600
C50 H50B 0.9600
C50 H50C 0.9600
C52 H52A 0.9600
C52 H52B 0.9600
C52 H52C 0.9600
C55 H55A 0.9600
C55 H55B 0.9600
C55 H55C 0.9600
C57 H57A 0.9600
C57 H57B 0.9600
C57 H57C 0.9600
C59 H59A 0.9600
C59 H59B 0.9600
C59 H59C 0.9600
Cl3 Cl4 1.907(6)
Cl1 Cl2 1.889(5)
